data_4313899
loop_
_publ_author_name
'Huan Xu'
'John H. K. Yip'

_publ_section_title
;
 Novel Luminescent Tetranuclear and Pentanuclear Copper(I)-Dithiolates
;
_journal_name_full 'Inorganic Chemistry'
_journal_page_first 4492
_journal_page_last 4494
_journal_paper_doi 10.1021/ic030070h
_journal_volume 42
_journal_year 2003
_chemical_formula_sum 'C96.5 H81 Cl3 Cu4 P6 S4'
_chemical_formula_weight 1915.18
_chemical_name_common 1.1.5CH2Cl2
_chemical_name_systematic
;
 ?
;
_space_group_IT_number 14
_symmetry_cell_setting monoclinic
_symmetry_space_group_name_Hall '-P 2yn'
_symmetry_space_group_name_H-M 'P 1 21/n 1'
_atom_sites_solution_hydrogens geom
_atom_sites_solution_primary direct
_atom_sites_solution_secondary difmap
_audit_creation_method SHELXL-97
_cell_angle_alpha 90.00
_cell_angle_beta 91.4070(10)
_cell_angle_gamma 90.00
_cell_formula_units_Z 8
_cell_length_a 23.4692(8)
_cell_length_b 22.9887(8)
_cell_length_c 32.0613(10)
_cell_measurement_reflns_used 3142
_cell_measurement_temperature 223(2)
_cell_measurement_theta_max 17.74
_cell_measurement_theta_min 2.18
_cell_volume 17292.7(10)
_computing_cell_refinement 'Bruker SMART'
_computing_data_collection 'Bruker SMART'
_computing_data_reduction 'Bruker SAINT'
_computing_molecular_graphics 'Bruker SHELXTL'
_computing_publication_material 'Bruker SHELXTL'
_computing_structure_refinement 'SHELXL-97 (Sheldrick, 1997)'
_computing_structure_solution 'SHELXS-97 (Sheldrick, 1990)'
_diffrn_ambient_temperature 223(2)
_diffrn_measured_fraction_theta_full 0.999
_diffrn_measured_fraction_theta_max 0.999
_diffrn_measurement_device_type 'CCD area detector'
_diffrn_measurement_method 'phi and omega scans'
_diffrn_radiation_monochromator graphite
_diffrn_radiation_source 'fine-focus sealed tube'
_diffrn_radiation_type MoK\a
_diffrn_radiation_wavelength 0.71073
_diffrn_reflns_av_R_equivalents 0.1502
_diffrn_reflns_av_sigmaI/netI 0.1687
_diffrn_reflns_limit_h_max 25
_diffrn_reflns_limit_h_min -27
_diffrn_reflns_limit_k_max 23
_diffrn_reflns_limit_k_min -27
_diffrn_reflns_limit_l_max 38
_diffrn_reflns_limit_l_min -33
_diffrn_reflns_number 100198
_diffrn_reflns_theta_full 25.00
_diffrn_reflns_theta_max 25.00
_diffrn_reflns_theta_min 1.09
_exptl_absorpt_coefficient_mu 1.319
_exptl_absorpt_correction_T_max 0.6931
_exptl_absorpt_correction_T_min 0.6206
_exptl_absorpt_correction_type 'Sadabs, (Sheldrick 2001)'
_exptl_crystal_colour Orange
_exptl_crystal_density_diffrn 1.471
_exptl_crystal_density_meas 0
_exptl_crystal_density_method 'not measured'
_exptl_crystal_description Block
_exptl_crystal_F_000 7848
_exptl_crystal_size_max 0.40
_exptl_crystal_size_mid 0.38
_exptl_crystal_size_min 0.30
_refine_diff_density_max 1.307
_refine_diff_density_min -1.023
_refine_diff_density_rms 0.111
_refine_ls_extinction_method none
_refine_ls_goodness_of_fit_ref 0.976
_refine_ls_hydrogen_treatment mixed
_refine_ls_matrix_type full
_refine_ls_number_parameters 1957
_refine_ls_number_reflns 30419
_refine_ls_number_restraints 6
_refine_ls_restrained_S_all 0.977
_refine_ls_R_factor_all 0.1551
_refine_ls_R_factor_gt 0.0736
_refine_ls_shift/su_max 0.003
_refine_ls_shift/su_mean 0.000
_refine_ls_structure_factor_coef Fsqd
_refine_ls_weighting_details 'calc w=1/[\s^2^(Fo^2^)+(0.0694P)^2^+0.0000P] where P=(Fo^2^+2Fc^2^)/3'
_refine_ls_weighting_scheme calc
_refine_ls_wR_factor_gt 0.1598
_refine_ls_wR_factor_ref 0.1899
_reflns_number_gt 15888
_reflns_number_total 30419
_reflns_threshold_expression >2sigma(I)
_cod_data_source_file ic030070h_2.cif
_cod_data_source_block 2201
_cod_depositor_comments
;
The following automatic conversions were performed:

'_symmetry_cell_setting' value 'Monoclinic' changed to 'monoclinic'
according to the built-in table from CIF Core dictionary named
'cif_core.dic' version 2.4.1 from 2010-06-29.

Automatic conversion script
Id: cif_fix_values 1646 2011-03-28 12:23:43Z adriana 
;
_cod_original_formula_sum 'C96.50 H81 Cl3 Cu4 P6 S4'
_cod_database_code 4313899

loop_
_symmetry_equiv_pos_as_xyz
'x, y, z'
'-x+1/2, y+1/2, -z+1/2'
'-x, -y, -z'
'x-1/2, -y-1/2, z-1/2'

loop_
_atom_site_label
_atom_site_type_symbol
_atom_site_fract_x
_atom_site_fract_y
_atom_site_fract_z
_atom_site_U_iso_or_equiv
_atom_site_adp_type
_atom_site_occupancy
_atom_site_symmetry_multiplicity
_atom_site_calc_flag
_atom_site_refinement_flags
_atom_site_disorder_assembly
_atom_site_disorder_group
Cu1 Cu 0.70699(4) 0.40970(4) 0.14194(3) 0.0297(2) Uani 1 1 d . A .
Cu2 Cu 0.72185(4) 0.40739(4) 0.04696(3) 0.0297(2) Uani 1 1 d . A .
Cu3 Cu 0.73768(4) 0.56693(4) 0.06003(3) 0.0339(2) Uani 1 1 d . A .
Cu4 Cu 0.72034(4) 0.55411(4) 0.14058(3) 0.0334(2) Uani 1 1 d . A .
Cu5 Cu 0.20748(4) 0.88965(4) 0.06690(3) 0.0286(2) Uani 1 1 d . B .
Cu6 Cu 0.28805(4) 0.99371(4) 0.05968(3) 0.0292(2) Uani 1 1 d . B .
Cu7 Cu 0.22143(4) 1.05616(4) 0.14200(3) 0.0353(2) Uani 1 1 d . B .
Cu8 Cu 0.14612(4) 0.97418(4) 0.15283(3) 0.0376(3) Uani 1 1 d . B .
P1 P 0.72929(9) 0.41609(9) 0.21153(6) 0.0300(5) Uani 1 1 d . . .
P2 P 0.61082(8) 0.40550(9) 0.13257(6) 0.0303(5) Uani 1 1 d . . .
P3 P 0.62557(8) 0.40029(9) 0.03767(6) 0.0316(5) Uani 1 1 d . . .
P4 P 0.75851(8) 0.42804(8) -0.01699(6) 0.0274(5) Uani 1 1 d . . .
P5 P 0.74979(9) 0.56479(9) -0.00744(6) 0.0300(5) Uani 1 1 d . . .
P6 P 0.71799(9) 0.54926(9) 0.20861(6) 0.0310(5) Uani 1 1 d . . .
P7 P 0.15422(8) 0.81686(9) 0.09571(6) 0.0288(5) Uani 1 1 d . . .
P8 P 0.15505(8) 0.92592(9) 0.01194(6) 0.0290(5) Uani 1 1 d . . .
P9 P 0.23293(8) 1.03247(9) 0.00716(6) 0.0293(5) Uani 1 1 d . . .
P10 P 0.35931(8) 1.05865(9) 0.07338(6) 0.0292(5) Uani 1 1 d . . .
P11 P 0.29016(9) 1.12043(9) 0.14071(6) 0.0335(5) Uani 1 1 d . . .
P12 P 0.08858(8) 0.89969(9) 0.15623(6) 0.0318(5) Uani 1 1 d . . .
S1 S 0.74808(8) 0.33826(8) 0.09823(6) 0.0331(5) Uani 1 1 d . . .
S2 S 0.75586(8) 0.47602(8) 0.09783(5) 0.0279(4) Uani 1 1 d . . .
S3 S 0.77394(9) 0.63296(9) 0.11022(6) 0.0360(5) Uani 1 1 d . . .
S4 S 0.64878(8) 0.57190(9) 0.09002(6) 0.0326(5) Uani 1 1 d . . .
S5 S 0.30398(8) 0.89367(8) 0.04727(6) 0.0308(5) Uani 1 1 d . . .
S6 S 0.23790(8) 0.95810(8) 0.11893(5) 0.0272(4) Uani 1 1 d . . .
S7 S 0.17671(9) 1.03594(9) 0.20775(6) 0.0387(5) Uani 1 1 d . . .
S8 S 0.13060(9) 1.05494(9) 0.11068(6) 0.0374(5) Uani 1 1 d . . .
C1 C 0.8215(3) 0.3480(4) 0.1097(2) 0.037(2) Uani 1 1 d . A .
C2 C 0.8498(4) 0.2968(4) 0.1198(2) 0.054(2) Uani 1 1 d . . .
H2 H 0.8288 0.2620 0.1211 0.064 Uiso 1 1 calc R A .
C3 C 0.9076(4) 0.2951(5) 0.1282(3) 0.066(3) Uani 1 1 d . A .
H3 H 0.9249 0.2597 0.1359 0.079 Uiso 1 1 calc R . .
C4 C 0.9395(4) 0.3429(5) 0.1254(3) 0.059(3) Uani 1 1 d . . .
H4 H 0.9793 0.3404 0.1295 0.071 Uiso 1 1 calc R A .
C5 C 0.9142(3) 0.3976(4) 0.1163(2) 0.046(2) Uani 1 1 d . A .
C6 C 0.9476(4) 0.4468(5) 0.1154(2) 0.052(3) Uani 1 1 d . . .
H6 H 0.9874 0.4431 0.1185 0.063 Uiso 1 1 calc R A .
C7 C 0.9245(4) 0.5012(4) 0.1101(2) 0.048(2) Uani 1 1 d . A .
H7 H 0.9480 0.5343 0.1103 0.057 Uiso 1 1 calc R . .
C8 C 0.8661(3) 0.5068(4) 0.1045(2) 0.038(2) Uani 1 1 d . . .
H8 H 0.8506 0.5442 0.1007 0.046 Uiso 1 1 calc R A .
C9 C 0.8297(3) 0.4593(3) 0.1045(2) 0.0289(18) Uani 1 1 d . A .
C10 C 0.8536(3) 0.4016(4) 0.1097(2) 0.037(2) Uani 1 1 d . . .
C11 C 0.7267(4) 0.6924(3) 0.1150(2) 0.037(2) Uani 1 1 d . A .
C12 C 0.7548(4) 0.7426(4) 0.1273(3) 0.059(3) Uani 1 1 d . . .
H12 H 0.7946 0.7417 0.1315 0.071 Uiso 1 1 calc R A .
C13 C 0.7255(5) 0.7953(4) 0.1337(3) 0.076(3) Uani 1 1 d . A .
H13 H 0.7456 0.8290 0.1418 0.092 Uiso 1 1 calc R . .
C14 C 0.6692(5) 0.7968(4) 0.1281(3) 0.075(3) Uani 1 1 d . . .
H14 H 0.6499 0.8322 0.1316 0.089 Uiso 1 1 calc R A .
C15 C 0.6384(4) 0.7478(4) 0.1172(3) 0.053(2) Uani 1 1 d . A .
C16 C 0.5784(5) 0.7532(4) 0.1138(3) 0.067(3) Uani 1 1 d . . .
H16 H 0.5611 0.7889 0.1201 0.081 Uiso 1 1 calc R A .
C17 C 0.5457(5) 0.7074(5) 0.1016(4) 0.090(4) Uani 1 1 d . A .
H17 H 0.5061 0.7117 0.0976 0.108 Uiso 1 1 calc R . .
C18 C 0.5719(4) 0.6536(4) 0.0952(3) 0.068(3) Uani 1 1 d . . .
H18 H 0.5487 0.6215 0.0882 0.081 Uiso 1 1 calc R A .
C19 C 0.6297(4) 0.6454(4) 0.0987(2) 0.039(2) Uani 1 1 d . A .
C20 C 0.6661(3) 0.6933(3) 0.1104(2) 0.0345(19) Uani 1 1 d . . .
C21 C 0.6958(3) 0.4811(3) 0.2335(2) 0.0326(19) Uani 1 1 d . A .
H21A H 0.7054 0.4831 0.2633 0.039 Uiso 1 1 calc R . .
H21B H 0.6543 0.4773 0.2304 0.039 Uiso 1 1 calc R . .
C22 C 0.5844(3) 0.4295(3) 0.0809(2) 0.0314(18) Uani 1 1 d . A .
H22A H 0.5445 0.4175 0.0772 0.038 Uiso 1 1 calc R . .
H22B H 0.5855 0.4721 0.0798 0.038 Uiso 1 1 calc R . .
C23 C 0.7334(3) 0.4989(3) -0.0372(2) 0.0304(18) Uani 1 1 d . A .
H23A H 0.7490 0.5039 -0.0651 0.036 Uiso 1 1 calc R . .
H23B H 0.6919 0.4967 -0.0407 0.036 Uiso 1 1 calc R . .
C24 C 0.3462(3) 0.8736(3) 0.0914(2) 0.0320(19) Uani 1 1 d . B .
C25 C 0.3957(4) 0.8446(3) 0.0820(3) 0.047(2) Uani 1 1 d . . .
H25 H 0.4049 0.8408 0.0538 0.057 Uiso 1 1 calc R . .
C26 C 0.4327(4) 0.8207(4) 0.1119(3) 0.059(3) Uani 1 1 d . . .
H26 H 0.4666 0.8024 0.1040 0.071 Uiso 1 1 calc R . .
C27 C 0.4189(4) 0.8243(4) 0.1532(3) 0.056(3) Uani 1 1 d . . .
H27 H 0.4421 0.8058 0.1735 0.067 Uiso 1 1 calc R . .
C28 C 0.3704(4) 0.8553(3) 0.1653(3) 0.043(2) Uani 1 1 d . B .
C29 C 0.3589(4) 0.8599(4) 0.2080(3) 0.052(2) Uani 1 1 d . . .
H29 H 0.3823 0.8403 0.2276 0.062 Uiso 1 1 calc R . .
C30 C 0.3145(4) 0.8922(4) 0.2215(2) 0.052(2) Uani 1 1 d . B .
H30 H 0.3074 0.8948 0.2502 0.063 Uiso 1 1 calc R . .
C31 C 0.2797(3) 0.9212(3) 0.1929(2) 0.041(2) Uani 1 1 d . . .
H31 H 0.2499 0.9445 0.2026 0.049 Uiso 1 1 calc R B .
C32 C 0.2875(3) 0.9167(3) 0.1507(2) 0.0297(18) Uani 1 1 d . B .
C33 C 0.3328(3) 0.8822(3) 0.1347(2) 0.0337(19) Uani 1 1 d . . .
C34 C 0.1310(4) 1.0955(4) 0.2132(3) 0.050(2) Uani 1 1 d . B .
C35 C 0.1295(5) 1.1175(5) 0.2535(3) 0.092(4) Uani 1 1 d . . .
H35 H 0.1521 1.0991 0.2742 0.110 Uiso 1 1 calc R B .
C36 C 0.0965(6) 1.1653(6) 0.2654(4) 0.118(6) Uani 1 1 d . B .
H36 H 0.0971 1.1783 0.2932 0.141 Uiso 1 1 calc R . .
C37 C 0.0644(5) 1.1921(6) 0.2365(4) 0.108(5) Uani 1 1 d . . .
H37 H 0.0416 1.2237 0.2443 0.130 Uiso 1 1 calc R B .
C38 C 0.0635(4) 1.1741(5) 0.1938(3) 0.067(3) Uani 1 1 d . B .
C39 C 0.0299(5) 1.2045(6) 0.1658(3) 0.098(4) Uani 1 1 d . . .
H39 H 0.0098 1.2374 0.1746 0.118 Uiso 1 1 calc R B .
C40 C 0.0255(6) 1.1873(6) 0.1255(3) 0.118(6) Uani 1 1 d . B .
H40 H 0.0013 1.2076 0.1068 0.141 Uiso 1 1 calc R . .
C41 C 0.0568(5) 1.1398(5) 0.1115(3) 0.080(4) Uani 1 1 d . . .
H41 H 0.0533 1.1288 0.0833 0.096 Uiso 1 1 calc R B .
C42 C 0.0920(4) 1.1090(4) 0.1371(2) 0.047(2) Uani 1 1 d . B .
C43 C 0.0965(4) 1.1240(4) 0.1812(3) 0.048(2) Uani 1 1 d . . .
C44 C 0.0858(3) 0.8441(3) 0.1151(2) 0.0320(19) Uani 1 1 d . . .
H44A H 0.0640 0.8601 0.0913 0.038 Uiso 1 1 calc R . .
H44B H 0.0644 0.8108 0.1255 0.038 Uiso 1 1 calc R . .
C45 C 0.1603(3) 1.0049(3) 0.0053(2) 0.0275(18) Uani 1 1 d . . .
H45A H 0.1424 1.0155 -0.0215 0.033 Uiso 1 1 calc R . .
H45B H 0.1387 1.0239 0.0273 0.033 Uiso 1 1 calc R . .
C46 C 0.3316(3) 1.1284(3) 0.0930(2) 0.0317(18) Uani 1 1 d . B .
H46A H 0.3637 1.1547 0.0988 0.038 Uiso 1 1 calc R . .
H46B H 0.3074 1.1463 0.0713 0.038 Uiso 1 1 calc R . .
C1A C 0.7989(2) 0.4112(3) 0.23557(16) 0.031(7) Uiso 0.60 1 d PG A 1
C2A C 0.8425(3) 0.3871(3) 0.21254(14) 0.044(4) Uiso 0.60 1 d PG A 1
H2A H 0.8357 0.3766 0.1845 0.052 Uiso 0.60 1 calc PR A 1
C3A C 0.8961(2) 0.3788(3) 0.2309(2) 0.050(4) Uiso 0.60 1 d PG A 1
H3A H 0.9256 0.3625 0.2153 0.060 Uiso 0.60 1 calc PR A 1
C4A C 0.9062(2) 0.3944(3) 0.2723(2) 0.047(4) Uiso 0.60 1 d PG A 1
H4A H 0.9425 0.3888 0.2847 0.056 Uiso 0.60 1 calc PR A 1
C5A C 0.8627(3) 0.4184(3) 0.29535(13) 0.034(3) Uiso 0.60 1 d PG A 1
H5A H 0.8695 0.4290 0.3233 0.041 Uiso 0.60 1 calc PR A 1
C6A C 0.8090(2) 0.4268(3) 0.27698(15) 0.032(3) Uiso 0.60 1 d PG A 1
H6A H 0.7796 0.4431 0.2926 0.038 Uiso 0.60 1 calc PR A 1
C101 C 0.8038(2) 0.4178(3) 0.23538(15) 0.029(11) Uiso 0.40 1 d PG A 2
C102 C 0.8464(3) 0.4415(3) 0.21136(16) 0.045(5) Uiso 0.40 1 d PG A 2
H102 H 0.8372 0.4585 0.1854 0.054 Uiso 0.40 1 calc PR A 2
C103 C 0.9028(3) 0.4402(4) 0.2257(2) 0.049(6) Uiso 0.40 1 d PG A 2
H103 H 0.9316 0.4562 0.2095 0.059 Uiso 0.40 1 calc PR A 2
C104 C 0.9165(2) 0.4151(4) 0.2641(2) 0.052(6) Uiso 0.40 1 d PG A 2
H104 H 0.9546 0.4142 0.2739 0.063 Uiso 0.40 1 calc PR A 2
C105 C 0.8738(3) 0.3914(3) 0.28816(15) 0.066(7) Uiso 0.40 1 d PG A 2
H105 H 0.8830 0.3744 0.3141 0.079 Uiso 0.40 1 calc PR A 2
C106 C 0.8174(2) 0.3927(3) 0.27379(15) 0.047(6) Uiso 0.40 1 d PG A 2
H106 H 0.7886 0.3767 0.2900 0.057 Uiso 0.40 1 calc PR A 2
C1B C 0.6969(3) 0.3551(3) 0.2389(2) 0.0327(19) Uani 1 1 d . A .
C2B C 0.7195(4) 0.3007(4) 0.2333(3) 0.053(2) Uani 1 1 d . . .
H2B H 0.7520 0.2966 0.2170 0.063 Uiso 1 1 calc R A .
C3B C 0.6959(5) 0.2522(4) 0.2508(3) 0.067(3) Uani 1 1 d . A .
H3B H 0.7120 0.2155 0.2458 0.081 Uiso 1 1 calc R . .
C4B C 0.6498(5) 0.2565(5) 0.2751(3) 0.068(3) Uani 1 1 d . . .
H4B H 0.6331 0.2229 0.2862 0.082 Uiso 1 1 calc R A .
C5B C 0.6285(5) 0.3085(5) 0.2829(3) 0.078(3) Uani 1 1 d . A .
H5B H 0.5979 0.3120 0.3011 0.093 Uiso 1 1 calc R . .
C6B C 0.6511(4) 0.3584(4) 0.2645(3) 0.059(3) Uani 1 1 d . . .
H6B H 0.6345 0.3948 0.2698 0.071 Uiso 1 1 calc R A .
C1C C 0.5643(3) 0.4470(4) 0.1677(2) 0.0343(19) Uani 1 1 d . A .
C2C C 0.5379(4) 0.4199(4) 0.2000(3) 0.071(3) Uani 1 1 d . . .
H2C H 0.5413 0.3794 0.2033 0.085 Uiso 1 1 calc R A .
C3C C 0.5061(5) 0.4519(5) 0.2279(4) 0.091(4) Uani 1 1 d . A .
H3C H 0.4893 0.4332 0.2506 0.109 Uiso 1 1 calc R . .
C4C C 0.4992(4) 0.5090(5) 0.2225(3) 0.071(3) Uani 1 1 d . . .
H4C H 0.4773 0.5304 0.2413 0.085 Uiso 1 1 calc R A .
C5C C 0.5236(4) 0.5363(4) 0.1902(3) 0.060(3) Uani 1 1 d . A .
H5C H 0.5176 0.5764 0.1862 0.072 Uiso 1 1 calc R . .
C6C C 0.5573(4) 0.5059(4) 0.1631(3) 0.047(2) Uani 1 1 d . . .
H6C H 0.5755 0.5255 0.1414 0.056 Uiso 1 1 calc R A .
C1D C 0.5825(3) 0.3316(3) 0.1373(2) 0.0348(19) Uani 1 1 d . A .
C2D C 0.6181(4) 0.2894(4) 0.1522(3) 0.055(3) Uani 1 1 d . . .
H2D H 0.6566 0.2980 0.1583 0.066 Uiso 1 1 calc R A .
C3D C 0.5973(5) 0.2337(4) 0.1585(4) 0.082(3) Uani 1 1 d . A .
H3D H 0.6217 0.2049 0.1696 0.098 Uiso 1 1 calc R . .
C4D C 0.5423(5) 0.2199(5) 0.1488(3) 0.075(3) Uani 1 1 d . . .
H4D H 0.5291 0.1817 0.1523 0.090 Uiso 1 1 calc R A .
C5D C 0.5063(4) 0.2621(5) 0.1338(3) 0.066(3) Uani 1 1 d . A .
H5D H 0.4680 0.2534 0.1274 0.079 Uiso 1 1 calc R . .
C6D C 0.5267(4) 0.3171(4) 0.1283(3) 0.058(3) Uani 1 1 d . . .
H6D H 0.5018 0.3460 0.1180 0.069 Uiso 1 1 calc R A .
C1E C 0.5962(3) 0.3273(4) 0.0308(2) 0.039(2) Uani 1 1 d . A .
C2E C 0.6292(4) 0.2790(4) 0.0400(2) 0.052(2) Uani 1 1 d . . .
H2E H 0.6672 0.2837 0.0494 0.062 Uiso 1 1 calc R A .
C3E C 0.6068(5) 0.2238(4) 0.0356(3) 0.064(3) Uani 1 1 d . A .
H3E H 0.6300 0.1916 0.0421 0.077 Uiso 1 1 calc R . .
C4E C 0.5525(5) 0.2146(5) 0.0223(3) 0.067(3) Uani 1 1 d . . .
H4E H 0.5380 0.1766 0.0202 0.080 Uiso 1 1 calc R A .
C5E C 0.5186(4) 0.2616(5) 0.0118(3) 0.065(3) Uani 1 1 d . A .
H5E H 0.4812 0.2557 0.0014 0.078 Uiso 1 1 calc R . .
C6E C 0.5402(4) 0.3181(4) 0.0166(3) 0.057(3) Uani 1 1 d . . .
H6E H 0.5168 0.3502 0.0102 0.068 Uiso 1 1 calc R A .
C1F C 0.5946(3) 0.4398(4) -0.0072(2) 0.037(2) Uani 1 1 d . A .
C2F C 0.5831(3) 0.4992(4) -0.0048(2) 0.040(2) Uani 1 1 d . . .
H2F H 0.5871 0.5182 0.0211 0.048 Uiso 1 1 calc R A .
C3F C 0.5665(4) 0.5298(4) -0.0387(3) 0.049(2) Uani 1 1 d . A .
H3F H 0.5594 0.5699 -0.0366 0.058 Uiso 1 1 calc R . .
C4F C 0.5598(4) 0.5020(5) -0.0767(3) 0.058(3) Uani 1 1 d . . .
H4F H 0.5478 0.5234 -0.1004 0.070 Uiso 1 1 calc R A .
C5F C 0.5705(4) 0.4442(5) -0.0805(2) 0.053(3) Uani 1 1 d . A .
H5F H 0.5656 0.4256 -0.1064 0.063 Uiso 1 1 calc R . .
C6F C 0.5884(3) 0.4129(4) -0.0460(2) 0.043(2) Uani 1 1 d . . .
H6F H 0.5965 0.3730 -0.0486 0.052 Uiso 1 1 calc R A .
C1G C 0.7273(3) 0.3783(3) -0.0550(2) 0.0320(19) Uani 1 1 d . A .
C2G C 0.7155(4) 0.3228(4) -0.0413(2) 0.045(2) Uani 1 1 d . . .
H2G H 0.7246 0.3126 -0.0135 0.054 Uiso 1 1 calc R A .
C3G C 0.6904(4) 0.2814(4) -0.0679(3) 0.062(3) Uani 1 1 d . A .
H3G H 0.6829 0.2437 -0.0581 0.074 Uiso 1 1 calc R . .
C4G C 0.6767(4) 0.2963(5) -0.1087(3) 0.069(3) Uani 1 1 d . . .
H4G H 0.6591 0.2691 -0.1268 0.082 Uiso 1 1 calc R A .
C5G C 0.6888(4) 0.3506(5) -0.1225(3) 0.057(3) Uani 1 1 d . A .
H5G H 0.6799 0.3607 -0.1503 0.068 Uiso 1 1 calc R . .
C6G C 0.7139(3) 0.3910(4) -0.0964(2) 0.041(2) Uani 1 1 d . . .
H6G H 0.7221 0.4282 -0.1069 0.049 Uiso 1 1 calc R A .
C1H C 0.8341(3) 0.4309(3) -0.0300(2) 0.0280(17) Uani 1 1 d . A .
C2H C 0.8726(3) 0.4511(4) 0.0002(2) 0.043(2) Uani 1 1 d . . .
H2H H 0.8597 0.4617 0.0266 0.051 Uiso 1 1 calc R A .
C3H C 0.9295(4) 0.4558(4) -0.0085(3) 0.053(2) Uani 1 1 d . A .
H3H H 0.9551 0.4698 0.0122 0.063 Uiso 1 1 calc R . .
C4H C 0.9495(4) 0.4405(4) -0.0462(3) 0.052(2) Uani 1 1 d . . .
H4H H 0.9884 0.4441 -0.0519 0.062 Uiso 1 1 calc R A .
C5H C 0.9117(4) 0.4196(4) -0.0763(3) 0.059(3) Uani 1 1 d . A .
H5H H 0.9250 0.4093 -0.1027 0.071 Uiso 1 1 calc R . .
C6H C 0.8545(4) 0.4138(4) -0.0679(2) 0.047(2) Uani 1 1 d . . .
H6H H 0.8294 0.3980 -0.0882 0.056 Uiso 1 1 calc R A .
C1I C 0.8198(3) 0.5888(3) -0.0254(2) 0.0338(19) Uani 1 1 d . A .
C2I C 0.8574(4) 0.6117(4) 0.0033(3) 0.064(3) Uani 1 1 d . . .
H2I H 0.8470 0.6141 0.0314 0.077 Uiso 1 1 calc R A .
C3I C 0.9094(4) 0.6310(5) -0.0077(3) 0.084(4) Uani 1 1 d . A .
H3I H 0.9348 0.6454 0.0129 0.101 Uiso 1 1 calc R . .
C4I C 0.9252(5) 0.6297(5) -0.0482(4) 0.078(3) Uani 1 1 d . . .
H4I H 0.9604 0.6452 -0.0561 0.094 Uiso 1 1 calc R A .
C5I C 0.8900(5) 0.6062(5) -0.0764(3) 0.092(4) Uani 1 1 d . A .
H5I H 0.9012 0.6037 -0.1043 0.111 Uiso 1 1 calc R . .
C6I C 0.8370(4) 0.5853(5) -0.0656(3) 0.078(4) Uani 1 1 d . . .
H6I H 0.8128 0.5687 -0.0861 0.094 Uiso 1 1 calc R A .
C1J C 0.6998(3) 0.6170(3) -0.0317(2) 0.040(2) Uani 1 1 d . A .
C2J C 0.6828(6) 0.6157(5) -0.0730(3) 0.111(5) Uani 1 1 d . . .
H2J H 0.6987 0.5882 -0.0910 0.133 Uiso 1 1 calc R A .
C3J C 0.6429(7) 0.6540(6) -0.0881(4) 0.148(7) Uani 1 1 d . A .
H3J H 0.6303 0.6516 -0.1161 0.177 Uiso 1 1 calc R . .
C4J C 0.6218(5) 0.6950(5) -0.0632(4) 0.096(4) Uani 1 1 d . . .
H4J H 0.5964 0.7228 -0.0744 0.116 Uiso 1 1 calc R A .
C5J C 0.6362(4) 0.6968(4) -0.0225(3) 0.068(3) Uani 1 1 d . A .
H5J H 0.6199 0.7244 -0.0047 0.081 Uiso 1 1 calc R . .
C6J C 0.6763(3) 0.6566(4) -0.0071(3) 0.045(2) Uani 1 1 d . . .
H6J H 0.6869 0.6575 0.0213 0.054 Uiso 1 1 calc R A .
C1K C 0.7869(3) 0.5661(3) 0.2337(2) 0.037(2) Uani 1 1 d . A .
C2K C 0.8345(5) 0.5652(6) 0.2110(3) 0.097(4) Uani 1 1 d . . .
H2K H 0.8309 0.5574 0.1823 0.117 Uiso 1 1 calc R A .
C3K C 0.8874(5) 0.5752(8) 0.2276(4) 0.135(7) Uani 1 1 d . A .
H3K H 0.9195 0.5709 0.2109 0.162 Uiso 1 1 calc R . .
C4K C 0.8946(5) 0.5914(5) 0.2682(4) 0.095(4) Uani 1 1 d . . .
H4K H 0.9307 0.6012 0.2796 0.113 Uiso 1 1 calc R A .
C5K C 0.8466(5) 0.5927(4) 0.2919(3) 0.078(4) Uani 1 1 d . A .
H5K H 0.8502 0.6018 0.3204 0.093 Uiso 1 1 calc R . .
C6K C 0.7933(4) 0.5811(4) 0.2748(3) 0.054(2) Uani 1 1 d . . .
H6K H 0.7611 0.5835 0.2916 0.065 Uiso 1 1 calc R A .
C1L C 0.6728(3) 0.6044(3) 0.2313(2) 0.0331(19) Uani 1 1 d . A .
C2L C 0.6823(4) 0.6607(4) 0.2186(2) 0.049(2) Uani 1 1 d . . .
H2L H 0.7111 0.6682 0.1994 0.058 Uiso 1 1 calc R A .
C3L C 0.6504(5) 0.7065(4) 0.2333(3) 0.068(3) Uani 1 1 d . A .
H3L H 0.6580 0.7445 0.2241 0.082 Uiso 1 1 calc R . .
C4L C 0.6080(5) 0.6972(5) 0.2609(3) 0.076(3) Uani 1 1 d . . .
H4L H 0.5872 0.7286 0.2716 0.092 Uiso 1 1 calc R A .
C5L C 0.5962(5) 0.6409(5) 0.2729(3) 0.077(3) Uani 1 1 d . A .
H5L H 0.5659 0.6335 0.2908 0.092 Uiso 1 1 calc R . .
C6L C 0.6296(4) 0.5943(4) 0.2583(3) 0.053(3) Uani 1 1 d . . .
H6L H 0.6221 0.5562 0.2672 0.064 Uiso 1 1 calc R A .
C1M C 0.1763(3) 0.7651(3) 0.1373(2) 0.0317(19) Uani 1 1 d . . .
C2M C 0.1483(4) 0.7128(4) 0.1428(3) 0.060(3) Uani 1 1 d . . .
H2M H 0.1183 0.7020 0.1245 0.072 Uiso 1 1 calc R . .
C3M C 0.1648(5) 0.6767(4) 0.1754(3) 0.071(3) Uani 1 1 d . . .
H3M H 0.1459 0.6409 0.1785 0.085 Uiso 1 1 calc R . .
C4M C 0.2064(4) 0.6907(4) 0.2026(3) 0.059(3) Uani 1 1 d . . .
H4M H 0.2161 0.6657 0.2248 0.071 Uiso 1 1 calc R . .
C5M C 0.2346(5) 0.7420(5) 0.1976(3) 0.083(4) Uani 1 1 d . . .
H5M H 0.2644 0.7524 0.2163 0.100 Uiso 1 1 calc R . .
C6M C 0.2191(4) 0.7791(4) 0.1647(3) 0.066(3) Uani 1 1 d . . .
H6M H 0.2387 0.8144 0.1616 0.079 Uiso 1 1 calc R . .
C1N C 0.1293(3) 0.7686(3) 0.0538(2) 0.0326(19) Uani 1 1 d . . .
C2N C 0.1682(3) 0.7592(3) 0.0229(2) 0.039(2) Uani 1 1 d . . .
H2N H 0.2047 0.7760 0.0247 0.046 Uiso 1 1 calc R . .
C3N C 0.1525(4) 0.7251(4) -0.0106(3) 0.056(3) Uani 1 1 d . . .
H3N H 0.1790 0.7186 -0.0317 0.068 Uiso 1 1 calc R . .
C4N C 0.0994(4) 0.6999(4) -0.0145(3) 0.056(3) Uani 1 1 d . . .
H4N H 0.0898 0.6761 -0.0374 0.068 Uiso 1 1 calc R . .
C5N C 0.0606(4) 0.7107(4) 0.0163(3) 0.049(2) Uani 1 1 d . . .
H5N H 0.0236 0.6953 0.0141 0.059 Uiso 1 1 calc R . .
C6N C 0.0764(4) 0.7440(3) 0.0502(2) 0.043(2) Uani 1 1 d . . .
H6N H 0.0501 0.7500 0.0714 0.051 Uiso 1 1 calc R . .
C1O C 0.0773(3) 0.9149(3) 0.0142(2) 0.0333(19) Uani 1 1 d . . .
C2O C 0.0513(4) 0.8669(4) -0.0038(2) 0.045(2) Uani 1 1 d . . .
H2O H 0.0727 0.8411 -0.0199 0.055 Uiso 1 1 calc R . .
C3O C -0.0058(4) 0.8567(4) 0.0018(3) 0.054(2) Uani 1 1 d . . .
H3O H -0.0228 0.8236 -0.0103 0.065 Uiso 1 1 calc R . .
C4O C -0.0381(4) 0.8939(4) 0.0245(3) 0.057(3) Uani 1 1 d . . .
H4O H -0.0771 0.8868 0.0279 0.069 Uiso 1 1 calc R . .
C5O C -0.0122(4) 0.9420(4) 0.0425(3) 0.051(2) Uani 1 1 d . . .
H5O H -0.0341 0.9678 0.0583 0.061 Uiso 1 1 calc R . .
C6O C 0.0442(3) 0.9529(4) 0.0379(2) 0.036(2) Uani 1 1 d . . .
H6O H 0.0610 0.9858 0.0506 0.044 Uiso 1 1 calc R . .
C1P C 0.1717(4) 0.8976(3) -0.0400(2) 0.0346(19) Uani 1 1 d . . .
C2P C 0.1395(4) 0.9095(4) -0.0750(3) 0.061(3) Uani 1 1 d . . .
H2P H 0.1068 0.9327 -0.0727 0.073 Uiso 1 1 calc R . .
C3P C 0.1535(5) 0.8886(4) -0.1134(3) 0.072(3) Uani 1 1 d . . .
H3P H 0.1309 0.8979 -0.1371 0.086 Uiso 1 1 calc R . .
C4P C 0.2004(5) 0.8543(4) -0.1171(3) 0.056(3) Uani 1 1 d . . .
H4P H 0.2090 0.8384 -0.1433 0.068 Uiso 1 1 calc R . .
C5P C 0.2347(4) 0.8428(4) -0.0839(3) 0.059(3) Uani 1 1 d . . .
H5P H 0.2683 0.8211 -0.0870 0.071 Uiso 1 1 calc R . .
C6P C 0.2196(4) 0.8635(4) -0.0449(2) 0.048(2) Uani 1 1 d . . .
H6P H 0.2425 0.8540 -0.0214 0.057 Uiso 1 1 calc R . .
C1R C 0.2576(3) 1.0173(3) -0.0455(2) 0.0331(19) Uani 1 1 d . . .
C2R C 0.2300(4) 1.0393(4) -0.0806(2) 0.054(3) Uani 1 1 d . . .
H2R H 0.1959 1.0601 -0.0779 0.065 Uiso 1 1 calc R . .
C3R C 0.2519(5) 1.0310(5) -0.1194(3) 0.079(4) Uani 1 1 d . . .
H3R H 0.2335 1.0474 -0.1430 0.095 Uiso 1 1 calc R . .
C4R C 0.3004(5) 0.9991(6) -0.1239(3) 0.081(4) Uani 1 1 d . . .
H4R H 0.3147 0.9925 -0.1506 0.097 Uiso 1 1 calc R . .
C5R C 0.3277(5) 0.9769(5) -0.0901(3) 0.091(4) Uani 1 1 d . . .
H5R H 0.3613 0.9553 -0.0933 0.110 Uiso 1 1 calc R . .
C6R C 0.3065(4) 0.9858(4) -0.0506(3) 0.065(3) Uani 1 1 d . . .
H6R H 0.3258 0.9701 -0.0272 0.078 Uiso 1 1 calc R . .
C1T C 0.2227(3) 1.1118(3) 0.0042(2) 0.0302(18) Uani 1 1 d . . .
C2T C 0.2569(4) 1.1465(4) -0.0197(3) 0.054(3) Uani 1 1 d . . .
H2T H 0.2847 1.1289 -0.0362 0.065 Uiso 1 1 calc R . .
C3T C 0.2517(4) 1.2052(4) -0.0201(3) 0.063(3) Uani 1 1 d . . .
H3T H 0.2757 1.2277 -0.0368 0.076 Uiso 1 1 calc R . .
C4T C 0.2121(5) 1.2318(4) 0.0033(4) 0.089(4) Uani 1 1 d . . .
H4T H 0.2082 1.2725 0.0027 0.107 Uiso 1 1 calc R . .
C5T C 0.1784(5) 1.1990(4) 0.0274(5) 0.112(5) Uani 1 1 d . . .
H5T H 0.1513 1.2173 0.0440 0.135 Uiso 1 1 calc R . .
C6T C 0.1831(5) 1.1394(4) 0.0280(3) 0.082(4) Uani 1 1 d . . .
H6T H 0.1590 1.1174 0.0448 0.099 Uiso 1 1 calc R . .
C1U C 0.4232(3) 1.0438(3) 0.1064(2) 0.0297(18) Uani 1 1 d . . .
C2U C 0.4218(5) 0.9987(4) 0.1331(3) 0.075(3) Uani 1 1 d . . .
H2U H 0.3881 0.9771 0.1357 0.090 Uiso 1 1 calc R . .
C3U C 0.4712(6) 0.9838(5) 0.1574(4) 0.106(5) Uani 1 1 d . . .
H3U H 0.4703 0.9526 0.1763 0.127 Uiso 1 1 calc R . .
C4U C 0.5201(5) 1.0154(4) 0.1529(3) 0.067(3) Uani 1 1 d . . .
H4U H 0.5536 1.0049 0.1677 0.081 Uiso 1 1 calc R . .
C5U C 0.5198(4) 1.0608(4) 0.1275(3) 0.054(3) Uani 1 1 d . . .
H5U H 0.5531 1.0834 0.1257 0.065 Uiso 1 1 calc R . .
C6U C 0.4728(4) 1.0761(4) 0.1040(3) 0.046(2) Uani 1 1 d . . .
H6U H 0.4742 1.1085 0.0862 0.055 Uiso 1 1 calc R . .
C1V C 0.3945(3) 1.0801(4) 0.0254(2) 0.0327(19) Uani 1 1 d . . .
C2V C 0.4211(4) 1.0356(4) 0.0034(3) 0.052(2) Uani 1 1 d . . .
H2V H 0.4201 0.9974 0.0138 0.063 Uiso 1 1 calc R . .
C3V C 0.4490(4) 1.0467(5) -0.0336(3) 0.066(3) Uani 1 1 d . . .
H3V H 0.4685 1.0168 -0.0473 0.080 Uiso 1 1 calc R . .
C4V C 0.4476(4) 1.1011(5) -0.0494(3) 0.062(3) Uani 1 1 d . . .
H4V H 0.4656 1.1091 -0.0746 0.074 Uiso 1 1 calc R . .
C5V C 0.4204(4) 1.1442(4) -0.0292(3) 0.058(3) Uani 1 1 d . . .
H5V H 0.4199 1.1819 -0.0407 0.070 Uiso 1 1 calc R . .
C6V C 0.3933(4) 1.1340(4) 0.0079(2) 0.053(3) Uani 1 1 d . . .
H6V H 0.3740 1.1644 0.0211 0.063 Uiso 1 1 calc R . .
C1W C 0.2633(3) 1.1927(2) 0.1509(3) 0.035(10) Uiso 0.60 1 d PG B 1
C2W C 0.2268(3) 1.1976(3) 0.1842(2) 0.047(4) Uiso 0.60 1 d PG B 1
H2W H 0.2203 1.1653 0.2015 0.057 Uiso 0.60 1 calc PR B 1
C3W C 0.2000(3) 1.2502(3) 0.1921(2) 0.049(4) Uiso 0.60 1 d PG B 1
H3W H 0.1753 1.2536 0.2146 0.059 Uiso 0.60 1 calc PR B 1
C4W C 0.2096(3) 1.2980(2) 0.1666(3) 0.063(7) Uiso 0.60 1 d PG B 1
H4W H 0.1915 1.3336 0.1719 0.075 Uiso 0.60 1 calc PR B 1
C5W C 0.2461(4) 1.2931(3) 0.1333(3) 0.079(5) Uiso 0.60 1 d PG B 1
H5W H 0.2526 1.3254 0.1160 0.094 Uiso 0.60 1 calc PR B 1
C6W C 0.2729(3) 1.2404(3) 0.1254(2) 0.060(4) Uiso 0.60 1 d PG B 1
H6W H 0.2976 1.2371 0.1029 0.072 Uiso 0.60 1 calc PR B 1
C111 C 0.2617(3) 1.1951(2) 0.1469(3) 0.037(16) Uiso 0.40 1 d PG B 2
C112 C 0.2740(3) 1.2298(3) 0.1814(2) 0.060(7) Uiso 0.40 1 d PG B 2
H112 H 0.3019 1.2180 0.2012 0.072 Uiso 0.40 1 calc PR B 2
C113 C 0.2452(3) 1.2820(3) 0.1867(2) 0.074(8) Uiso 0.40 1 d PG B 2
H113 H 0.2535 1.3055 0.2100 0.088 Uiso 0.40 1 calc PR B 2
C114 C 0.2040(3) 1.2994(3) 0.1574(3) 0.073(12) Uiso 0.40 1 d PG B 2
H114 H 0.1844 1.3347 0.1609 0.087 Uiso 0.40 1 calc PR B 2
C115 C 0.1916(3) 1.2646(4) 0.1229(3) 0.089(9) Uiso 0.40 1 d PG B 2
H115 H 0.1638 1.2764 0.1031 0.106 Uiso 0.40 1 calc PR B 2
C116 C 0.2205(4) 1.2125(4) 0.1176(2) 0.083(8) Uiso 0.40 1 d PG B 2
H116 H 0.2122 1.1890 0.0942 0.099 Uiso 0.40 1 calc PR B 2
C1X C 0.3440(3) 1.1111(3) 0.1817(2) 0.035(2) Uani 1 1 d . B .
C2X C 0.3928(4) 1.1446(4) 0.1858(3) 0.066(3) Uani 1 1 d . . .
H2X H 0.3988 1.1751 0.1669 0.079 Uiso 1 1 calc R B .
C3X C 0.4335(4) 1.1340(5) 0.2175(4) 0.076(3) Uani 1 1 d . B .
H3X H 0.4657 1.1581 0.2199 0.091 Uiso 1 1 calc R . .
C4X C 0.4275(5) 1.0913(5) 0.2438(3) 0.077(3) Uani 1 1 d . . .
H4X H 0.4559 1.0833 0.2642 0.092 Uiso 1 1 calc R B .
C5X C 0.3801(6) 1.0590(6) 0.2409(4) 0.143(7) Uani 1 1 d . B .
H5X H 0.3751 1.0288 0.2603 0.172 Uiso 1 1 calc R . .
C6X C 0.3372(5) 1.0686(5) 0.2099(3) 0.091(4) Uani 1 1 d . . .
H6X H 0.3042 1.0454 0.2090 0.109 Uiso 1 1 calc R B .
C1Y C 0.0918(4) 0.8581(4) 0.2052(2) 0.038(2) Uani 1 1 d . . .
C2Y C 0.0521(5) 0.8192(5) 0.2158(3) 0.100(4) Uani 1 1 d . . .
H2Y H 0.0220 0.8103 0.1970 0.120 Uiso 1 1 calc R . .
C3Y C 0.0551(6) 0.7921(6) 0.2541(4) 0.114(5) Uani 1 1 d . . .
H3Y H 0.0269 0.7652 0.2614 0.137 Uiso 1 1 calc R . .
C4Y C 0.0976(7) 0.8038(5) 0.2806(3) 0.096(4) Uani 1 1 d . . .
H4Y H 0.1000 0.7846 0.3065 0.115 Uiso 1 1 calc R . .
C5Y C 0.1365(8) 0.8426(7) 0.2707(4) 0.158(8) Uani 1 1 d . . .
H5Y H 0.1664 0.8515 0.2896 0.190 Uiso 1 1 calc R . .
C6Y C 0.1330(5) 0.8697(6) 0.2329(3) 0.110(5) Uani 1 1 d . . .
H6Y H 0.1607 0.8975 0.2263 0.131 Uiso 1 1 calc R . .
C1Z C 0.0146(3) 0.9264(3) 0.1543(2) 0.035(2) Uani 1 1 d . . .
C2Z C -0.0318(4) 0.8915(4) 0.1440(2) 0.045(2) Uani 1 1 d . . .
H2Z H -0.0265 0.8519 0.1381 0.054 Uiso 1 1 calc R . .
C3Z C -0.0857(4) 0.9150(4) 0.1424(3) 0.057(3) Uani 1 1 d . . .
H3Z H -0.1172 0.8912 0.1356 0.068 Uiso 1 1 calc R . .
C4Z C -0.0939(4) 0.9741(5) 0.1507(3) 0.060(3) Uani 1 1 d . . .
H4Z H -0.1306 0.9904 0.1496 0.072 Uiso 1 1 calc R . .
C5Z C -0.0482(4) 1.0068(4) 0.1603(3) 0.064(3) Uani 1 1 d . . .
H5Z H -0.0532 1.0466 0.1659 0.077 Uiso 1 1 calc R . .
C6Z C 0.0057(4) 0.9839(4) 0.1621(3) 0.050(2) Uani 1 1 d . . .
H6Z H 0.0368 1.0082 0.1687 0.060 Uiso 1 1 calc R . .
C1S C 1.0336(14) 0.4530(9) 0.2122(8) 0.42(2) Uiso 1 1 d D . .
H1S1 H 0.9919 0.4563 0.2118 0.505 Uiso 1 1 calc R . .
H1S2 H 1.0489 0.4648 0.2396 0.505 Uiso 1 1 calc R . .
Cl1A Cl 1.0658(5) 0.4959(5) 0.1690(2) 0.382(7) Uani 1 1 d D . .
Cl1B Cl 1.0576(3) 0.3770(5) 0.1976(2) 0.294(4) Uani 1 1 d D . .
C2S C 0.9214(9) 0.6830(9) 0.1166(6) 0.261(12) Uiso 1 1 d D . .
H2S1 H 0.9260 0.6496 0.0980 0.314 Uiso 1 1 calc R . .
H2S2 H 0.8858 0.6774 0.1315 0.314 Uiso 1 1 calc R . .
Cl2A Cl 0.9804(3) 0.6837(4) 0.1545(3) 0.285(4) Uani 1 1 d D . .
Cl2B Cl 0.9154(3) 0.7460(3) 0.0866(2) 0.253(3) Uani 1 1 d D . .
C3S C 0.2143(6) 0.9793(9) 0.3043(6) 0.196(8) Uiso 1 1 d D . .
H3S1 H 0.2144 1.0098 0.2829 0.236 Uiso 1 1 calc R . .
H3S2 H 0.2109 0.9419 0.2897 0.236 Uiso 1 1 calc R . .
Cl3A Cl 0.1552(3) 0.9883(3) 0.3327(2) 0.245(3) Uani 1 1 d D . .
Cl3B Cl 0.2830(4) 0.9806(3) 0.33133(17) 0.275(4) Uani 1 1 d D . .

loop_
_atom_site_aniso_label
_atom_site_aniso_U_11
_atom_site_aniso_U_22
_atom_site_aniso_U_33
_atom_site_aniso_U_23
_atom_site_aniso_U_13
_atom_site_aniso_U_12
Cu1 0.0276(5) 0.0344(6) 0.0271(5) -0.0018(4) 0.0027(4) 0.0025(4)
Cu2 0.0287(6) 0.0338(6) 0.0265(5) -0.0020(4) 0.0008(4) 0.0029(4)
Cu3 0.0368(6) 0.0373(6) 0.0277(5) -0.0031(5) 0.0015(4) 0.0030(5)
Cu4 0.0391(6) 0.0344(6) 0.0266(5) -0.0004(4) 0.0006(4) 0.0054(5)
Cu5 0.0278(5) 0.0282(5) 0.0300(5) -0.0009(4) 0.0025(4) -0.0002(4)
Cu6 0.0295(6) 0.0272(5) 0.0309(5) -0.0006(4) 0.0031(4) -0.0004(4)
Cu7 0.0324(6) 0.0322(6) 0.0416(6) -0.0045(5) 0.0057(4) -0.0001(4)
Cu8 0.0358(6) 0.0377(6) 0.0395(6) -0.0037(5) 0.0062(4) -0.0043(5)
P1 0.0345(12) 0.0307(12) 0.0249(10) -0.0004(9) 0.0005(9) 0.0022(9)
P2 0.0254(12) 0.0369(12) 0.0286(10) -0.0005(10) 0.0046(8) 0.0004(9)
P3 0.0257(12) 0.0405(13) 0.0288(11) -0.0056(10) 0.0015(8) -0.0009(9)
P4 0.0280(12) 0.0284(12) 0.0259(10) -0.0052(9) 0.0025(8) 0.0015(9)
P5 0.0337(12) 0.0289(12) 0.0275(10) -0.0007(9) -0.0006(9) 0.0043(9)
P6 0.0354(13) 0.0311(12) 0.0267(10) -0.0013(10) 0.0000(9) 0.0028(9)
P7 0.0302(12) 0.0277(12) 0.0289(11) -0.0012(9) 0.0048(9) 0.0005(9)
P8 0.0292(12) 0.0285(12) 0.0293(11) 0.0008(9) 0.0020(9) -0.0014(9)
P9 0.0318(12) 0.0286(12) 0.0275(10) 0.0012(9) 0.0021(9) -0.0001(9)
P10 0.0268(12) 0.0282(12) 0.0326(11) -0.0019(10) 0.0017(9) -0.0001(9)
P11 0.0331(13) 0.0290(12) 0.0387(12) -0.0061(10) 0.0048(9) -0.0017(9)
P12 0.0277(12) 0.0347(12) 0.0334(11) -0.0008(10) 0.0104(9) 0.0026(9)
S1 0.0362(12) 0.0295(11) 0.0336(11) -0.0020(9) 0.0020(9) 0.0071(9)
S2 0.0264(11) 0.0301(11) 0.0270(10) -0.0012(9) -0.0005(8) 0.0047(8)
S3 0.0352(13) 0.0348(12) 0.0379(11) -0.0044(10) -0.0023(9) -0.0023(9)
S4 0.0314(12) 0.0338(12) 0.0327(10) -0.0020(9) 0.0010(9) 0.0018(9)
S5 0.0295(11) 0.0293(11) 0.0340(11) -0.0045(9) 0.0070(8) 0.0037(9)
S6 0.0260(11) 0.0261(11) 0.0297(10) -0.0009(9) 0.0037(8) 0.0046(8)
S7 0.0412(13) 0.0430(13) 0.0322(11) -0.0051(10) 0.0044(9) 0.0068(10)
S8 0.0359(13) 0.0407(13) 0.0357(11) -0.0053(10) 0.0007(9) 0.0076(10)
C1 0.042(5) 0.041(5) 0.028(4) -0.001(4) -0.002(4) 0.014(4)
C2 0.057(7) 0.051(6) 0.053(6) 0.016(5) 0.007(5) 0.015(5)
C3 0.051(7) 0.075(8) 0.072(7) 0.013(6) -0.010(5) 0.037(6)
C4 0.031(6) 0.077(8) 0.070(7) -0.004(6) 0.009(5) 0.025(6)
C5 0.022(5) 0.075(7) 0.040(5) -0.004(5) -0.002(4) 0.015(5)
C6 0.019(5) 0.093(8) 0.046(5) 0.003(6) 0.003(4) 0.012(5)
C7 0.029(5) 0.064(7) 0.050(5) -0.005(5) 0.008(4) -0.013(5)
C8 0.035(5) 0.045(5) 0.035(4) -0.006(4) 0.010(4) 0.004(4)
C9 0.021(4) 0.042(5) 0.024(4) 0.002(4) 0.003(3) 0.007(4)
C10 0.029(5) 0.054(6) 0.026(4) -0.006(4) 0.000(3) 0.015(4)
C11 0.051(6) 0.033(5) 0.026(4) 0.003(4) -0.005(4) 0.001(4)
C12 0.062(7) 0.037(6) 0.078(7) -0.006(5) -0.009(5) -0.014(5)
C13 0.097(10) 0.032(6) 0.100(8) -0.021(6) -0.017(7) -0.002(6)
C14 0.080(9) 0.039(6) 0.105(9) -0.018(6) -0.009(7) 0.017(6)
C15 0.071(8) 0.038(6) 0.049(6) -0.002(5) 0.003(5) 0.014(5)
C16 0.071(8) 0.044(6) 0.086(8) -0.003(6) -0.003(6) 0.029(6)
C17 0.047(7) 0.065(8) 0.158(12) -0.007(8) 0.008(7) 0.022(6)
C18 0.052(7) 0.054(7) 0.097(8) -0.004(6) 0.006(6) 0.014(5)
C19 0.039(5) 0.041(5) 0.038(5) 0.003(4) 0.010(4) 0.012(4)
C20 0.039(5) 0.031(5) 0.033(4) 0.001(4) 0.003(4) 0.008(4)
C21 0.037(5) 0.040(5) 0.021(4) -0.007(4) 0.006(3) 0.001(4)
C22 0.018(4) 0.041(5) 0.035(4) -0.004(4) -0.004(3) 0.000(3)
C23 0.029(5) 0.036(5) 0.026(4) 0.001(4) 0.001(3) -0.003(4)
C24 0.020(4) 0.021(4) 0.055(5) -0.008(4) 0.000(4) 0.000(3)
C25 0.048(6) 0.036(5) 0.058(6) -0.013(5) 0.001(5) 0.008(4)
C26 0.039(6) 0.043(6) 0.094(8) -0.002(6) -0.001(5) 0.018(5)
C27 0.052(7) 0.033(5) 0.080(7) -0.002(5) -0.026(5) 0.012(5)
C28 0.038(5) 0.030(5) 0.061(6) -0.001(5) -0.008(4) 0.001(4)
C29 0.068(7) 0.042(6) 0.045(6) 0.005(5) -0.023(5) 0.005(5)
C30 0.077(7) 0.049(6) 0.030(5) 0.000(4) -0.011(5) 0.003(5)
C31 0.043(5) 0.039(5) 0.042(5) -0.003(4) -0.005(4) 0.006(4)
C32 0.034(5) 0.021(4) 0.033(4) -0.002(4) -0.006(3) -0.003(3)
C33 0.026(5) 0.024(4) 0.052(5) 0.002(4) -0.002(4) 0.001(3)
C34 0.034(5) 0.063(6) 0.050(5) -0.025(5) -0.008(4) 0.011(5)
C35 0.088(9) 0.127(11) 0.059(6) -0.056(7) -0.029(6) 0.065(8)
C36 0.121(12) 0.144(13) 0.086(9) -0.077(9) -0.046(8) 0.078(10)
C37 0.096(10) 0.129(12) 0.097(9) -0.065(9) -0.039(8) 0.071(9)
C38 0.047(6) 0.090(8) 0.064(6) -0.029(6) -0.010(5) 0.040(6)
C39 0.096(10) 0.126(11) 0.073(8) -0.032(8) -0.018(7) 0.076(8)
C40 0.147(13) 0.139(12) 0.066(8) 0.002(8) -0.003(7) 0.126(10)
C41 0.093(9) 0.107(9) 0.040(5) -0.016(6) -0.010(5) 0.068(7)
C42 0.035(5) 0.065(6) 0.040(5) -0.006(5) -0.003(4) 0.009(5)
C43 0.041(6) 0.051(6) 0.052(5) -0.021(5) 0.003(4) 0.011(4)
C44 0.026(5) 0.040(5) 0.030(4) 0.000(4) 0.005(3) -0.003(4)
C45 0.026(4) 0.034(5) 0.022(4) 0.001(3) 0.004(3) 0.003(3)
C46 0.033(5) 0.034(5) 0.029(4) -0.002(4) 0.000(3) 0.002(4)
C1B 0.040(5) 0.029(5) 0.028(4) 0.004(4) -0.003(4) 0.000(4)
C2B 0.053(6) 0.032(5) 0.073(6) -0.001(5) 0.007(5) 0.009(5)
C3B 0.086(9) 0.028(6) 0.087(8) 0.009(6) -0.021(6) 0.004(5)
C4B 0.086(9) 0.062(8) 0.058(7) -0.003(6) 0.019(6) -0.021(6)
C5B 0.108(10) 0.064(8) 0.063(7) -0.004(6) 0.045(6) -0.017(7)
C6B 0.074(7) 0.043(6) 0.061(6) -0.008(5) 0.027(5) 0.005(5)
C1C 0.028(5) 0.044(5) 0.031(4) 0.000(4) 0.002(3) -0.002(4)
C2C 0.108(9) 0.043(6) 0.065(6) -0.005(5) 0.051(6) -0.002(6)
C3C 0.117(11) 0.066(8) 0.093(9) -0.006(7) 0.072(8) -0.012(7)
C4C 0.067(8) 0.079(9) 0.069(7) -0.025(7) 0.037(6) 0.006(6)
C5C 0.074(7) 0.056(6) 0.049(6) -0.012(5) 0.009(5) 0.022(5)
C6C 0.051(6) 0.047(6) 0.043(5) -0.003(5) 0.024(4) 0.008(4)
C1D 0.037(5) 0.039(5) 0.029(4) -0.003(4) 0.002(4) -0.004(4)
C2D 0.059(7) 0.036(6) 0.071(6) 0.010(5) -0.007(5) -0.003(5)
C3D 0.078(9) 0.045(7) 0.120(10) 0.020(7) -0.010(7) 0.003(6)
C4D 0.100(10) 0.055(7) 0.069(7) -0.012(6) -0.009(7) -0.038(7)
C5D 0.053(7) 0.072(8) 0.072(7) 0.022(6) -0.011(5) -0.030(6)
C6D 0.038(6) 0.055(6) 0.079(7) 0.020(5) -0.011(5) -0.010(5)
C1E 0.026(5) 0.056(6) 0.034(4) -0.014(4) 0.012(4) -0.010(4)
C2E 0.053(6) 0.054(6) 0.047(5) -0.004(5) -0.011(4) -0.003(5)
C3E 0.071(8) 0.040(6) 0.081(7) -0.007(6) 0.003(6) -0.008(5)
C4E 0.076(9) 0.054(7) 0.071(7) -0.022(6) 0.023(6) -0.031(6)
C5E 0.040(6) 0.085(9) 0.070(7) -0.039(7) 0.009(5) -0.015(6)
C6E 0.037(6) 0.068(7) 0.066(6) -0.031(6) 0.010(5) -0.003(5)
C1F 0.021(4) 0.057(6) 0.032(4) -0.005(4) 0.000(3) 0.005(4)
C2F 0.028(5) 0.055(6) 0.036(5) -0.008(4) -0.012(4) 0.010(4)
C3F 0.049(6) 0.050(6) 0.047(5) 0.003(5) 0.001(4) 0.021(5)
C4F 0.038(6) 0.093(9) 0.044(6) 0.019(6) 0.003(4) 0.024(5)
C5F 0.046(6) 0.080(8) 0.031(5) -0.008(5) -0.011(4) 0.019(5)
C6F 0.038(5) 0.055(6) 0.037(5) -0.004(5) 0.000(4) 0.006(4)
C1G 0.029(5) 0.031(5) 0.036(5) 0.001(4) 0.005(3) 0.003(4)
C2G 0.053(6) 0.044(6) 0.037(5) -0.008(4) 0.003(4) 0.000(4)
C3G 0.083(8) 0.036(6) 0.066(7) -0.014(5) -0.014(6) -0.006(5)
C4G 0.096(9) 0.062(8) 0.047(6) -0.034(6) -0.014(5) -0.019(6)
C5G 0.059(7) 0.074(8) 0.037(5) -0.008(5) -0.007(4) -0.008(6)
C6G 0.048(6) 0.036(5) 0.038(5) -0.002(4) 0.007(4) -0.003(4)
C1H 0.026(4) 0.026(4) 0.032(4) 0.000(4) 0.005(3) 0.000(3)
C2H 0.035(5) 0.057(6) 0.037(5) -0.008(4) 0.011(4) -0.009(4)
C3H 0.038(6) 0.069(7) 0.051(6) -0.012(5) -0.001(4) -0.019(5)
C4H 0.051(6) 0.055(6) 0.051(6) 0.001(5) 0.025(5) -0.003(5)
C5H 0.049(7) 0.078(7) 0.050(6) -0.013(5) 0.016(5) 0.002(5)
C6H 0.045(6) 0.067(6) 0.028(4) -0.014(4) 0.003(4) 0.002(5)
C1I 0.038(5) 0.032(5) 0.031(4) 0.007(4) 0.005(4) 0.002(4)
C2I 0.054(7) 0.099(9) 0.039(5) -0.002(6) 0.012(5) -0.016(6)
C3I 0.049(7) 0.132(11) 0.072(7) -0.012(7) 0.014(6) -0.031(7)
C4I 0.061(8) 0.084(8) 0.091(8) -0.011(7) 0.035(7) -0.023(6)
C5I 0.101(10) 0.122(11) 0.054(7) 0.004(7) 0.012(6) -0.070(8)
C6I 0.079(8) 0.117(10) 0.040(6) 0.001(6) 0.011(5) -0.057(7)
C1J 0.047(6) 0.035(5) 0.037(5) 0.003(4) -0.003(4) 0.012(4)
C2J 0.191(14) 0.093(9) 0.046(6) -0.013(6) -0.045(7) 0.095(10)
C3J 0.242(19) 0.127(13) 0.071(8) -0.035(9) -0.060(10) 0.118(13)
C4J 0.128(11) 0.073(9) 0.085(9) -0.003(7) -0.054(8) 0.053(8)
C5J 0.072(8) 0.049(7) 0.083(8) 0.005(6) -0.002(6) 0.018(6)
C6J 0.043(6) 0.036(5) 0.056(5) 0.009(5) 0.009(4) 0.004(4)
C1K 0.040(5) 0.032(5) 0.039(5) 0.007(4) -0.012(4) -0.004(4)
C2K 0.055(8) 0.189(14) 0.048(6) 0.037(8) 0.003(6) -0.004(8)
C3K 0.051(9) 0.28(2) 0.073(9) 0.054(11) -0.012(7) -0.034(10)
C4K 0.057(8) 0.090(9) 0.135(12) 0.058(9) -0.031(8) -0.043(7)
C5K 0.104(10) 0.042(6) 0.084(8) 0.006(6) -0.061(7) -0.021(6)
C6K 0.065(7) 0.043(6) 0.054(6) -0.002(5) -0.009(5) -0.002(5)
C1L 0.044(5) 0.032(5) 0.024(4) -0.002(4) -0.003(4) -0.002(4)
C2L 0.065(7) 0.039(6) 0.043(5) -0.005(5) 0.016(4) -0.003(5)
C3L 0.099(9) 0.038(6) 0.068(7) -0.003(5) 0.031(6) 0.020(6)
C4L 0.104(9) 0.052(7) 0.073(7) -0.012(6) 0.024(7) 0.043(7)
C5L 0.083(9) 0.068(8) 0.081(8) 0.004(7) 0.041(6) 0.028(6)
C6L 0.072(7) 0.037(5) 0.050(5) 0.006(5) 0.020(5) 0.014(5)
C1M 0.041(5) 0.025(5) 0.029(4) 0.002(4) 0.011(4) 0.001(4)
C2M 0.066(7) 0.051(6) 0.063(6) 0.018(5) -0.013(5) -0.015(5)
C3M 0.097(9) 0.052(7) 0.063(7) 0.022(6) -0.010(6) -0.021(6)
C4M 0.081(8) 0.058(7) 0.039(5) 0.014(5) 0.003(5) -0.005(6)
C5M 0.114(10) 0.075(8) 0.057(7) 0.028(6) -0.048(6) -0.023(7)
C6M 0.077(8) 0.063(7) 0.057(6) 0.009(6) -0.019(5) -0.023(6)
C1N 0.047(5) 0.024(4) 0.027(4) -0.004(4) 0.004(4) 0.000(4)
C2N 0.039(5) 0.039(5) 0.037(5) -0.015(4) -0.009(4) 0.006(4)
C3N 0.064(7) 0.052(6) 0.053(6) -0.017(5) 0.003(5) 0.001(5)
C4N 0.087(8) 0.044(6) 0.038(5) -0.019(5) -0.012(5) -0.012(5)
C5N 0.056(6) 0.047(6) 0.044(5) -0.004(5) 0.000(5) -0.027(5)
C6N 0.044(6) 0.041(5) 0.044(5) -0.002(4) 0.008(4) -0.014(4)
C1O 0.034(5) 0.035(5) 0.031(4) 0.007(4) 0.001(4) -0.003(4)
C2O 0.042(6) 0.050(6) 0.044(5) -0.003(5) -0.001(4) 0.004(5)
C3O 0.035(6) 0.058(7) 0.069(6) 0.003(5) -0.013(5) -0.010(5)
C4O 0.023(5) 0.057(6) 0.092(7) 0.021(6) 0.003(5) -0.014(5)
C5O 0.044(6) 0.057(6) 0.052(5) 0.034(5) 0.009(4) 0.009(5)
C6O 0.033(5) 0.041(5) 0.034(4) 0.010(4) -0.003(4) 0.000(4)
C1P 0.051(6) 0.028(5) 0.026(4) 0.002(4) 0.008(4) -0.002(4)
C2P 0.092(8) 0.055(6) 0.035(5) -0.004(5) 0.001(5) 0.030(6)
C3P 0.128(11) 0.050(7) 0.037(6) 0.001(5) -0.012(6) 0.026(7)
C4P 0.100(9) 0.037(6) 0.033(5) -0.012(5) 0.013(5) -0.010(6)
C5P 0.059(7) 0.063(7) 0.057(6) -0.025(6) 0.017(5) 0.002(5)
C6P 0.050(6) 0.055(6) 0.038(5) -0.006(5) -0.002(4) -0.002(5)
C1R 0.028(5) 0.041(5) 0.031(4) -0.008(4) 0.004(4) -0.005(4)
C2R 0.042(6) 0.086(8) 0.034(5) -0.001(5) 0.007(4) -0.005(5)
C3R 0.059(8) 0.142(11) 0.037(6) 0.000(6) 0.006(5) -0.021(7)
C4R 0.069(9) 0.140(12) 0.036(6) -0.019(7) 0.026(6) -0.013(8)
C5R 0.090(10) 0.120(11) 0.065(8) 0.000(8) 0.050(7) 0.029(8)
C6R 0.053(7) 0.094(8) 0.049(6) -0.004(6) 0.018(5) 0.011(6)
C1T 0.029(5) 0.028(4) 0.034(4) 0.003(4) -0.004(3) 0.004(4)
C2T 0.065(7) 0.042(6) 0.055(6) 0.016(5) 0.013(5) -0.008(5)
C3T 0.077(8) 0.041(6) 0.072(7) 0.013(5) 0.012(6) -0.015(5)
C4T 0.083(9) 0.034(6) 0.152(12) 0.017(7) 0.036(8) 0.017(6)
C5T 0.098(10) 0.028(6) 0.216(15) -0.006(8) 0.087(10) 0.009(6)
C6T 0.094(9) 0.034(6) 0.121(9) -0.010(6) 0.066(8) -0.013(6)
C1U 0.033(5) 0.026(5) 0.030(4) -0.009(4) 0.004(3) 0.002(4)
C2U 0.082(8) 0.050(7) 0.092(8) 0.020(6) -0.048(6) -0.036(6)
C3U 0.121(12) 0.053(7) 0.138(11) 0.043(8) -0.087(9) -0.017(7)
C4U 0.071(8) 0.045(6) 0.083(7) -0.016(6) -0.052(6) 0.020(6)
C5U 0.032(6) 0.067(7) 0.063(6) -0.030(6) -0.006(5) 0.010(5)
C6U 0.038(6) 0.049(6) 0.052(5) -0.004(5) 0.006(4) -0.008(4)
C1V 0.026(5) 0.043(5) 0.030(4) -0.007(4) -0.005(3) -0.004(4)
C2V 0.056(6) 0.047(6) 0.055(6) -0.007(5) 0.021(5) 0.011(5)
C3V 0.065(7) 0.089(9) 0.046(6) -0.007(6) 0.025(5) 0.010(6)
C4V 0.071(7) 0.076(8) 0.040(5) 0.003(6) 0.025(5) -0.010(6)
C5V 0.082(8) 0.055(7) 0.037(5) 0.004(5) 0.012(5) -0.022(6)
C6V 0.070(7) 0.050(6) 0.039(5) -0.003(5) 0.016(5) -0.006(5)
C1X 0.039(5) 0.037(5) 0.031(4) -0.008(4) 0.007(4) -0.001(4)
C2X 0.062(7) 0.053(7) 0.082(7) 0.005(6) -0.013(6) -0.019(5)
C3X 0.054(7) 0.070(8) 0.101(9) -0.022(7) -0.021(7) -0.018(6)
C4X 0.086(9) 0.097(10) 0.047(6) 0.008(6) -0.012(6) -0.023(7)
C5X 0.151(14) 0.152(14) 0.123(11) 0.091(10) -0.096(10) -0.090(12)
C6X 0.093(10) 0.099(9) 0.079(8) 0.037(7) -0.039(7) -0.051(7)
C1Y 0.045(6) 0.040(5) 0.030(4) 0.001(4) 0.013(4) 0.016(4)
C2Y 0.115(11) 0.102(10) 0.083(8) 0.062(8) -0.025(7) -0.056(8)
C3Y 0.124(13) 0.100(11) 0.117(11) 0.061(10) -0.006(10) -0.032(9)
C4Y 0.163(15) 0.072(9) 0.052(7) 0.027(7) -0.012(8) 0.006(9)
C5Y 0.22(2) 0.170(17) 0.085(10) 0.063(11) -0.057(10) -0.090(15)
C6Y 0.099(10) 0.167(13) 0.061(7) 0.070(8) -0.038(7) -0.053(9)
C1Z 0.033(5) 0.038(5) 0.034(4) 0.002(4) 0.015(4) 0.003(4)
C2Z 0.037(6) 0.037(5) 0.061(6) 0.002(5) 0.013(4) 0.006(4)
C3Z 0.037(6) 0.072(7) 0.063(6) 0.014(6) 0.008(5) -0.005(5)
C4Z 0.038(6) 0.074(8) 0.068(6) 0.005(6) 0.015(5) 0.022(6)
C5Z 0.060(8) 0.039(6) 0.093(8) -0.014(6) 0.020(6) 0.011(5)
C6Z 0.030(5) 0.050(6) 0.070(6) -0.020(5) 0.011(4) 0.007(4)
Cl1A 0.490(15) 0.481(15) 0.170(6) 0.006(7) -0.066(7) -0.264(12)
Cl1B 0.225(8) 0.463(14) 0.189(6) 0.045(7) -0.085(5) -0.023(8)
Cl2A 0.204(7) 0.357(11) 0.300(8) -0.046(8) 0.096(6) -0.066(7)
Cl2B 0.218(7) 0.240(7) 0.306(8) -0.056(6) 0.092(6) -0.027(6)
Cl3A 0.281(9) 0.251(8) 0.200(6) 0.014(5) -0.027(5) 0.007(6)
Cl3B 0.421(12) 0.263(8) 0.139(5) -0.009(5) 0.000(6) 0.127(8)

loop_
_atom_type_symbol
_atom_type_description
_atom_type_scat_dispersion_real
_atom_type_scat_dispersion_imag
_atom_type_scat_source
C C 0.0033 0.0016 'International Tables Vol C Tables 4.2.6.8 and 6.1.1.4'
H H 0.0000 0.0000 'International Tables Vol C Tables 4.2.6.8 and 6.1.1.4'
P P 0.1023 0.0942 'International Tables Vol C Tables 4.2.6.8 and 6.1.1.4'
S S 0.1246 0.1234 'International Tables Vol C Tables 4.2.6.8 and 6.1.1.4'
Cu Cu 0.3201 1.2651 'International Tables Vol C Tables 4.2.6.8 and 6.1.1.4'
Cl Cl 0.1484 0.1585 'International Tables Vol C Tables 4.2.6.8 and 6.1.1.4'

loop_
_geom_angle_atom_site_label_1
_geom_angle_atom_site_label_2
_geom_angle_atom_site_label_3
_geom_angle
_geom_angle_site_symmetry_1
_geom_angle_site_symmetry_3
_geom_angle_publ_flag
P2 Cu1 P1 109.57(8) . . ?
P2 Cu1 S1 107.98(8) . . ?
P1 Cu1 S1 122.25(8) . . ?
P2 Cu1 S2 115.99(8) . . ?
P1 Cu1 S2 115.78(8) . . ?
S1 Cu1 S2 83.37(7) . . ?
P3 Cu2 P4 106.91(8) . . ?
P3 Cu2 S1 106.50(8) . . ?
P4 Cu2 S1 131.75(8) . . ?
P3 Cu2 S2 116.73(7) . . ?
P4 Cu2 S2 110.30(7) . . ?
S1 Cu2 S2 83.81(7) . . ?
P5 Cu3 S4 123.38(8) . . ?
P5 Cu3 S3 129.49(8) . . ?
S4 Cu3 S3 89.92(7) . . ?
P5 Cu3 S2 116.40(8) . . ?
S4 Cu3 S2 89.11(7) . . ?
S3 Cu3 S2 98.99(7) . . ?
P5 Cu3 Cu4 172.17(7) . . ?
S4 Cu3 Cu4 55.86(5) . . ?
S3 Cu3 Cu4 57.70(6) . . ?
S2 Cu3 Cu4 56.62(5) . . ?
P6 Cu4 S4 131.64(8) . . ?
P6 Cu4 S2 123.02(8) . . ?
S4 Cu4 S2 89.35(7) . . ?
P6 Cu4 S3 117.71(8) . . ?
S4 Cu4 S3 87.81(7) . . ?
S2 Cu4 S3 97.93(7) . . ?
P6 Cu4 Cu3 171.78(7) . . ?
S4 Cu4 Cu3 55.15(5) . . ?
S2 Cu4 Cu3 57.67(5) . . ?
S3 Cu4 Cu3 55.24(5) . . ?
P8 Cu5 P7 106.75(8) . . ?
P8 Cu5 S5 106.36(7) . . ?
P7 Cu5 S5 132.00(8) . . ?
P8 Cu5 S6 116.41(8) . . ?
P7 Cu5 S6 110.81(7) . . ?
S5 Cu5 S6 83.60(7) . . ?
P10 Cu6 P9 106.69(8) . . ?
P10 Cu6 S5 123.48(8) . . ?
P9 Cu6 S5 110.18(8) . . ?
P10 Cu6 S6 116.28(7) . . ?
P9 Cu6 S6 115.91(7) . . ?
S5 Cu6 S6 83.35(7) . . ?
P11 Cu7 S8 131.74(9) . . ?
P11 Cu7 S6 120.16(8) . . ?
S8 Cu7 S6 90.49(7) . . ?
P11 Cu7 S7 118.76(8) . . ?
S8 Cu7 S7 87.79(8) . . ?
S6 Cu7 S7 99.44(7) . . ?
P11 Cu7 Cu8 172.21(8) . . ?
S8 Cu7 Cu8 55.59(6) . . ?
S6 Cu7 Cu8 58.63(5) . . ?
S7 Cu7 Cu8 55.75(6) . . ?
P12 Cu8 S8 124.60(9) . . ?
P12 Cu8 S7 127.67(8) . . ?
S8 Cu8 S7 89.63(8) . . ?
P12 Cu8 S6 116.90(8) . . ?
S8 Cu8 S6 89.41(7) . . ?
S7 Cu8 S6 99.56(7) . . ?
P12 Cu8 Cu7 173.12(7) . . ?
S8 Cu8 Cu7 56.11(6) . . ?
S7 Cu8 Cu7 58.05(6) . . ?
S6 Cu8 Cu7 56.51(5) . . ?
C1A P1 C1B 97.5(4) . . ?
C1A P1 C21 106.3(3) . . ?
C1B P1 C21 104.6(3) . . ?
C1A P1 C101 5.1 . . ?
C1B P1 C101 102.3(3) . . ?
C21 P1 C101 103.2(3) . . ?
C1A P1 Cu1 126.9(2) . . ?
C1B P1 Cu1 109.3(2) . . ?
C21 P1 Cu1 109.7(2) . . ?
C101 P1 Cu1 125.71(19) . . ?
C1D P2 C22 103.8(4) . . ?
C1D P2 C1C 101.9(3) . . ?
C22 P2 C1C 101.7(3) . . ?
C1D P2 Cu1 113.0(3) . . ?
C22 P2 Cu1 114.7(2) . . ?
C1C P2 Cu1 119.8(3) . . ?
C1E P3 C1F 102.7(4) . . ?
C1E P3 C22 102.9(3) . . ?
C1F P3 C22 101.7(3) . . ?
C1E P3 Cu2 116.9(3) . . ?
C1F P3 Cu2 116.0(2) . . ?
C22 P3 Cu2 114.5(2) . . ?
C1G P4 C1H 104.3(3) . . ?
C1G P4 C23 101.6(3) . . ?
C1H P4 C23 101.0(3) . . ?
C1G P4 Cu2 108.4(2) . . ?
C1H P4 Cu2 126.6(2) . . ?
C23 P4 Cu2 111.9(2) . . ?
C23 P5 C1J 101.3(4) . . ?
C23 P5 C1I 105.2(3) . . ?
C1J P5 C1I 103.8(4) . . ?
C23 P5 Cu3 120.3(2) . . ?
C1J P5 Cu3 107.8(3) . . ?
C1I P5 Cu3 116.2(3) . . ?
C1L P6 C1K 101.2(4) . . ?
C1L P6 C21 104.3(3) . . ?
C1K P6 C21 104.2(3) . . ?
C1L P6 Cu4 113.2(2) . . ?
C1K P6 Cu4 112.6(3) . . ?
C21 P6 Cu4 119.3(2) . . ?
C1N P7 C44 100.8(3) . . ?
C1N P7 C1M 102.6(3) . . ?
C44 P7 C1M 101.9(3) . . ?
C1N P7 Cu5 108.3(2) . . ?
C44 P7 Cu5 112.0(3) . . ?
C1M P7 Cu5 127.7(3) . . ?
C45 P8 C1P 103.3(3) . . ?
C45 P8 C1O 102.1(3) . . ?
C1P P8 C1O 102.7(4) . . ?
C45 P8 Cu5 114.5(2) . . ?
C1P P8 Cu5 116.6(3) . . ?
C1O P8 Cu5 115.8(2) . . ?
C45 P9 C1R 102.8(3) . . ?
C45 P9 C1T 102.9(3) . . ?
C1R P9 C1T 100.6(3) . . ?
C45 P9 Cu6 113.7(2) . . ?
C1R P9 Cu6 114.8(3) . . ?
C1T P9 Cu6 119.7(2) . . ?
C1V P10 C1U 98.9(3) . . ?
C1V P10 C46 102.9(3) . . ?
C1U P10 C46 104.7(3) . . ?
C1V P10 Cu6 111.0(2) . . ?
C1U P10 Cu6 124.9(3) . . ?
C46 P10 Cu6 111.8(3) . . ?
C1W P11 C1X 102.5(4) . . ?
C1W P11 C46 104.6(4) . . ?
C1X P11 C46 103.9(3) . . ?
C1W P11 C111 4.3 . . ?
C1X P11 C111 106.2(4) . . ?
C46 P11 C111 101.3(3) . . ?
C1W P11 Cu7 110.8(2) . . ?
C1X P11 Cu7 114.0(3) . . ?
C46 P11 Cu7 119.2(3) . . ?
C111 P11 Cu7 110.8(2) . . ?
C44 P12 C1Y 104.6(4) . . ?
C44 P12 C1Z 101.0(3) . . ?
C1Y P12 C1Z 102.8(3) . . ?
C44 P12 Cu8 121.3(2) . . ?
C1Y P12 Cu8 115.9(3) . . ?
C1Z P12 Cu8 108.7(3) . . ?
C1 S1 Cu2 107.2(3) . . ?
C1 S1 Cu1 101.4(3) . . ?
Cu2 S1 Cu1 80.95(7) . . ?
C9 S2 Cu1 105.7(2) . . ?
C9 S2 Cu2 104.3(3) . . ?
Cu1 S2 Cu2 79.97(7) . . ?
C9 S2 Cu4 116.1(3) . . ?
Cu1 S2 Cu4 87.77(6) . . ?
Cu2 S2 Cu4 139.63(9) . . ?
C9 S2 Cu3 113.6(3) . . ?
Cu1 S2 Cu3 139.17(9) . . ?
Cu2 S2 Cu3 100.04(7) . . ?
Cu4 S2 Cu3 65.71(6) . . ?
C11 S3 Cu3 109.9(3) . . ?
C11 S3 Cu4 102.1(3) . . ?
Cu3 S3 Cu4 67.06(6) . . ?
C19 S4 Cu3 110.2(3) . . ?
C19 S4 Cu4 103.7(3) . . ?
Cu3 S4 Cu4 68.99(6) . . ?
C24 S5 Cu6 101.9(2) . . ?
C24 S5 Cu5 107.3(2) . . ?
Cu6 S5 Cu5 80.62(6) . . ?
C32 S6 Cu5 103.0(2) . . ?
C32 S6 Cu6 107.8(2) . . ?
Cu5 S6 Cu6 79.41(6) . . ?
C32 S6 Cu7 115.3(2) . . ?
Cu5 S6 Cu7 141.61(9) . . ?
Cu6 S6 Cu7 90.53(7) . . ?
C32 S6 Cu8 113.0(2) . . ?
Cu5 S6 Cu8 99.05(7) . . ?
Cu6 S6 Cu8 138.41(9) . . ?
Cu7 S6 Cu8 64.86(5) . . ?
C34 S7 Cu8 111.7(3) . . ?
C34 S7 Cu7 102.5(3) . . ?
Cu8 S7 Cu7 66.21(6) . . ?
C42 S8 Cu8 111.1(3) . . ?
C42 S8 Cu7 105.0(3) . . ?
Cu8 S8 Cu7 68.30(6) . . ?
C2 C1 C10 118.6(8) . . ?
C2 C1 S1 113.6(7) . . ?
C10 C1 S1 127.8(6) . . ?
C3 C2 C1 122.2(9) . . ?
C4 C3 C2 121.0(9) . . ?
C3 C4 C5 120.7(9) . . ?
C6 C5 C4 119.7(9) . . ?
C6 C5 C10 120.4(8) . . ?
C4 C5 C10 119.8(9) . . ?
C7 C6 C5 121.8(8) . . ?
C6 C7 C8 119.2(8) . . ?
C7 C8 C9 122.3(8) . . ?
C8 C9 C10 119.0(7) . . ?
C8 C9 S2 115.3(6) . . ?
C10 C9 S2 125.7(6) . . ?
C5 C10 C1 117.3(8) . . ?
C5 C10 C9 117.1(8) . . ?
C1 C10 C9 125.6(7) . . ?
C12 C11 C20 119.0(8) . . ?
C12 C11 S3 112.0(7) . . ?
C20 C11 S3 128.9(6) . . ?
C11 C12 C13 121.9(10) . . ?
C14 C13 C12 119.2(10) . . ?
C13 C14 C15 121.7(10) . . ?
C14 C15 C16 117.5(9) . . ?
C14 C15 C20 121.2(10) . . ?
C16 C15 C20 121.3(9) . . ?
C17 C16 C15 120.7(9) . . ?
C16 C17 C18 118.8(10) . . ?
C19 C18 C17 123.1(10) . . ?
C18 C19 C20 119.8(8) . . ?
C18 C19 S4 111.7(7) . . ?
C20 C19 S4 128.4(6) . . ?
C11 C20 C15 116.9(8) . . ?
C11 C20 C19 126.9(7) . . ?
C15 C20 C19 116.2(8) . . ?
P1 C21 P6 113.6(3) . . ?
P3 C22 P2 113.4(4) . . ?
P5 C23 P4 119.2(4) . . ?
C25 C24 C33 118.8(7) . . ?
C25 C24 S5 114.1(6) . . ?
C33 C24 S5 127.0(5) . . ?
C24 C25 C26 123.7(8) . . ?
C27 C26 C25 118.8(8) . . ?
C26 C27 C28 120.7(8) . . ?
C29 C28 C27 119.1(8) . . ?
C29 C28 C33 120.0(8) . . ?
C27 C28 C33 120.9(8) . . ?
C30 C29 C28 121.3(8) . . ?
C29 C30 C31 119.7(8) . . ?
C32 C31 C30 121.7(8) . . ?
C31 C32 C33 120.8(7) . . ?
C31 C32 S6 114.7(6) . . ?
C33 C32 S6 124.5(6) . . ?
C32 C33 C28 116.2(7) . . ?
C32 C33 C24 127.0(7) . . ?
C28 C33 C24 116.8(7) . . ?
C35 C34 C43 117.9(8) . . ?
C35 C34 S7 114.1(7) . . ?
C43 C34 S7 128.0(6) . . ?
C34 C35 C36 124.4(10) . . ?
C37 C36 C35 118.7(10) . . ?
C36 C37 C38 121.9(10) . . ?
C39 C38 C37 118.4(9) . . ?
C39 C38 C43 121.6(9) . . ?
C37 C38 C43 120.0(9) . . ?
C40 C39 C38 120.4(10) . . ?
C39 C40 C41 120.4(10) . . ?
C42 C41 C40 122.2(9) . . ?
C41 C42 C43 119.8(8) . . ?
C41 C42 S8 113.0(6) . . ?
C43 C42 S8 127.2(7) . . ?
C34 C43 C38 117.1(7) . . ?
C34 C43 C42 127.4(7) . . ?
C38 C43 C42 115.4(8) . . ?
P12 C44 P7 117.5(4) . . ?
P9 C45 P8 114.0(4) . . ?
P11 C46 P10 113.3(4) . . ?
C2A C1A C6A 120.0 . . ?
C2A C1A P1 118.1(3) . . ?
C6A C1A P1 121.7(3) . . ?
C3A C2A C1A 120.0 . . ?
C2A C3A C4A 120.0 . . ?
C5A C4A C3A 120.0 . . ?
C6A C5A C4A 120.0 . . ?
C5A C6A C1A 120.0 . . ?
C102 C101 C106 120.0 . . ?
C102 C101 P1 117.1(4) . . ?
C106 C101 P1 122.7(4) . . ?
C101 C102 C103 120.0 . . ?
C104 C103 C102 120.0 . . ?
C105 C104 C103 120.0 . . ?
C104 C105 C106 120.0 . . ?
C101 C106 C105 120.0 . . ?
C6B C1B C2B 116.0(8) . . ?
C6B C1B P1 126.0(6) . . ?
C2B C1B P1 118.0(6) . . ?
C3B C2B C1B 121.8(9) . . ?
C4B C3B C2B 120.8(9) . . ?
C5B C4B C3B 119.1(10) . . ?
C4B C5B C6B 120.8(9) . . ?
C1B C6B C5B 121.2(9) . . ?
C2C C1C C6C 118.4(7) . . ?
C2C C1C P2 120.7(7) . . ?
C6C C1C P2 120.9(6) . . ?
C1C C2C C3C 120.4(9) . . ?
C4C C3C C2C 120.2(10) . . ?
C3C C4C C5C 120.4(9) . . ?
C4C C5C C6C 120.5(9) . . ?
C1C C6C C5C 120.1(8) . . ?
C2D C1D C6D 118.4(8) . . ?
C2D C1D P2 117.9(7) . . ?
C6D C1D P2 123.6(7) . . ?
C1D C2D C3D 119.5(9) . . ?
C4D C3D C2D 121.2(10) . . ?
C3D C4D C5D 119.5(10) . . ?
C4D C5D C6D 119.2(10) . . ?
C5D C6D C1D 122.2(9) . . ?
C2E C1E C6E 117.8(8) . . ?
C2E C1E P3 120.3(7) . . ?
C6E C1E P3 121.9(7) . . ?
C3E C2E C1E 120.4(9) . . ?
C4E C3E C2E 122.1(10) . . ?
C3E C4E C5E 119.3(10) . . ?
C4E C5E C6E 119.5(10) . . ?
C1E C6E C5E 120.8(9) . . ?
C2F C1F C6F 117.8(7) . . ?
C2F C1F P3 121.1(6) . . ?
C6F C1F P3 120.7(6) . . ?
C3F C2F C1F 121.5(8) . . ?
C2F C3F C4F 119.7(9) . . ?
C5F C4F C3F 120.8(8) . . ?
C4F C5F C6F 119.7(8) . . ?
C5F C6F C1F 120.5(8) . . ?
C2G C1G C6G 117.2(7) . . ?
C2G C1G P4 116.7(6) . . ?
C6G C1G P4 126.0(6) . . ?
C1G C2G C3G 121.3(8) . . ?
C4G C3G C2G 119.5(9) . . ?
C5G C4G C3G 119.3(9) . . ?
C4G C5G C6G 121.1(8) . . ?
C5G C6G C1G 121.5(8) . . ?
C6H C1H C2H 118.5(7) . . ?
C6H C1H P4 123.4(6) . . ?
C2H C1H P4 118.1(5) . . ?
C3H C2H C1H 120.4(7) . . ?
C4H C3H C2H 121.2(8) . . ?
C3H C4H C5H 118.9(8) . . ?
C4H C5H C6H 120.7(8) . . ?
C1H C6H C5H 120.3(8) . . ?
C6I C1I C2I 117.3(8) . . ?
C6I C1I P5 124.6(7) . . ?
C2I C1I P5 118.2(6) . . ?
C3I C2I C1I 121.4(9) . . ?
C2I C3I C4I 120.8(10) . . ?
C5I C4I C3I 118.6(10) . . ?
C4I C5I C6I 121.4(10) . . ?
C1I C6I C5I 120.3(9) . . ?
C6J C1J C2J 118.0(8) . . ?
C6J C1J P5 117.8(6) . . ?
C2J C1J P5 124.2(7) . . ?
C3J C2J C1J 120.6(10) . . ?
C4J C3J C2J 120.3(11) . . ?
C3J C4J C5J 120.9(10) . . ?
C4J C5J C6J 118.2(10) . . ?
C1J C6J C5J 121.9(9) . . ?
C2K C1K C6K 116.9(9) . . ?
C2K C1K P6 119.6(7) . . ?
C6K C1K P6 123.5(7) . . ?
C1K C2K C3K 123.1(11) . . ?
C2K C3K C4K 120.8(12) . . ?
C3K C4K C5K 116.7(11) . . ?
C4K C5K C6K 121.8(11) . . ?
C1K C6K C5K 120.5(10) . . ?
C6L C1L C2L 118.2(7) . . ?
C6L C1L P6 125.8(6) . . ?
C2L C1L P6 115.9(6) . . ?
C1L C2L C3L 121.5(8) . . ?
C4L C3L C2L 120.8(9) . . ?
C3L C4L C5L 118.8(9) . . ?
C4L C5L C6L 120.0(9) . . ?
C1L C6L C5L 120.5(8) . . ?
C6M C1M C2M 118.0(8) . . ?
C6M C1M P7 120.3(6) . . ?
C2M C1M P7 121.6(7) . . ?
C3M C2M C1M 119.6(9) . . ?
C4M C3M C2M 122.3(9) . . ?
C3M C4M C5M 119.0(9) . . ?
C4M C5M C6M 119.7(10) . . ?
C1M C6M C5M 121.4(9) . . ?
C6N C1N C2N 119.2(7) . . ?
C6N C1N P7 126.0(6) . . ?
C2N C1N P7 114.7(6) . . ?
C3N C2N C1N 118.9(8) . . ?
C2N C3N C4N 122.2(8) . . ?
C3N C4N C5N 118.2(8) . . ?
C6N C5N C4N 119.7(8) . . ?
C1N C6N C5N 121.7(7) . . ?
C2O C1O C6O 118.5(7) . . ?
C2O C1O P8 121.4(6) . . ?
C6O C1O P8 119.8(6) . . ?
C3O C2O C1O 120.3(8) . . ?
C4O C3O C2O 121.2(9) . . ?
C3O C4O C5O 118.8(8) . . ?
C6O C5O C4O 121.4(9) . . ?
C5O C6O C1O 119.9(8) . . ?
C2P C1P C6P 117.0(7) . . ?
C2P C1P P8 123.3(7) . . ?
C6P C1P P8 119.6(6) . . ?
C1P C2P C3P 122.0(9) . . ?
C4P C3P C2P 119.6(9) . . ?
C5P C4P C3P 120.9(9) . . ?
C4P C5P C6P 119.0(9) . . ?
C1P C6P C5P 121.4(8) . . ?
C6R C1R C2R 118.1(7) . . ?
C6R C1R P9 119.8(6) . . ?
C2R C1R P9 122.0(6) . . ?
C3R C2R C1R 120.8(9) . . ?
C4R C3R C2R 120.0(10) . . ?
C5R C4R C3R 120.2(9) . . ?
C4R C5R C6R 120.3(11) . . ?
C1R C6R C5R 120.5(10) . . ?
C6T C1T C2T 117.0(8) . . ?
C6T C1T P9 121.2(6) . . ?
C2T C1T P9 121.6(6) . . ?
C3T C2T C1T 121.8(9) . . ?
C4T C3T C2T 120.6(9) . . ?
C5T C4T C3T 119.0(9) . . ?
C4T C5T C6T 121.1(10) . . ?
C1T C6T C5T 120.6(9) . . ?
C2U C1U C6U 118.8(8) . . ?
C2U C1U P10 118.3(6) . . ?
C6U C1U P10 122.8(6) . . ?
C1U C2U C3U 120.1(9) . . ?
C4U C3U C2U 119.2(10) . . ?
C5U C4U C3U 119.5(9) . . ?
C4U C5U C6U 122.2(9) . . ?
C5U C6U C1U 120.1(9) . . ?
C6V C1V C2V 117.6(7) . . ?
C6V C1V P10 125.8(6) . . ?
C2V C1V P10 116.4(6) . . ?
C3V C2V C1V 121.5(9) . . ?
C4V C3V C2V 118.8(9) . . ?
C3V C4V C5V 120.4(8) . . ?
C4V C5V C6V 121.4(9) . . ?
C1V C6V C5V 120.2(8) . . ?
C2W C1W C6W 120.0 . . ?
C2W C1W P11 115.9(5) . . ?
C6W C1W P11 123.8(5) . . ?
C1W C2W C3W 120.0 . . ?
C4W C3W C2W 120.0 . . ?
C3W C4W C5W 120.0 . . ?
C4W C5W C6W 120.0 . . ?
C5W C6W C1W 120.0 . . ?
C112 C111 C116 120.0 . . ?
C112 C111 P11 123.3(6) . . ?
C116 C111 P11 116.2(6) . . ?
C113 C112 C111 120.0 . . ?
C114 C113 C112 120.0 . . ?
C113 C114 C115 120.0 . . ?
C116 C115 C114 120.0 . . ?
C115 C116 C111 120.0 . . ?
C6X C1X C2X 116.8(8) . . ?
C6X C1X P11 118.8(7) . . ?
C2X C1X P11 124.4(7) . . ?
C1X C2X C3X 121.5(9) . . ?
C4X C3X C2X 121.3(10) . . ?
C3X C4X C5X 118.4(11) . . ?
C4X C5X C6X 122.5(11) . . ?
C1X C6X C5X 119.6(10) . . ?
C6Y C1Y C2Y 117.8(9) . . ?
C6Y C1Y P12 118.8(7) . . ?
C2Y C1Y P12 123.2(8) . . ?
C1Y C2Y C3Y 120.3(11) . . ?
C4Y C3Y C2Y 120.3(12) . . ?
C5Y C4Y C3Y 119.8(12) . . ?
C4Y C5Y C6Y 119.8(14) . . ?
C1Y C6Y C5Y 122.0(12) . . ?
C6Z C1Z C2Z 118.7(8) . . ?
C6Z C1Z P12 117.8(6) . . ?
C2Z C1Z P12 123.4(6) . . ?
C3Z C2Z C1Z 119.9(8) . . ?
C2Z C3Z C4Z 120.3(9) . . ?
C5Z C4Z C3Z 118.4(9) . . ?
C4Z C5Z C6Z 121.8(9) . . ?
C1Z C6Z C5Z 120.8(9) . . ?
Cl1A C1S Cl1B 100.1(11) . . ?
Cl2B C2S Cl2A 114.2(12) . . ?
Cl3A C3S Cl3B 118.1(11) . . ?

loop_
_geom_bond_atom_site_label_1
_geom_bond_atom_site_label_2
_geom_bond_distance
_geom_bond_site_symmetry_2
_geom_bond_publ_flag
Cu1 P2 2.272(2) . ?
Cu1 P1 2.284(2) . ?
Cu1 S1 2.378(2) . ?
Cu1 S2 2.392(2) . ?
Cu2 P3 2.278(2) . ?
Cu2 P4 2.293(2) . ?
Cu2 S1 2.357(2) . ?
Cu2 S2 2.392(2) . ?
Cu3 P5 2.189(2) . ?
Cu3 S4 2.321(2) . ?
Cu3 S3 2.356(2) . ?
Cu3 S2 2.448(2) . ?
Cu3 Cu4 2.6408(12) . ?
Cu4 P6 2.186(2) . ?
Cu4 S4 2.341(2) . ?
Cu4 S2 2.419(2) . ?
Cu4 S3 2.424(2) . ?
Cu5 P8 2.282(2) . ?
Cu5 P7 2.296(2) . ?
Cu5 S5 2.367(2) . ?
Cu5 S6 2.389(2) . ?
Cu6 P10 2.276(2) . ?
Cu6 P9 2.279(2) . ?
Cu6 S5 2.365(2) . ?
Cu6 S6 2.4030(19) . ?
Cu7 P11 2.189(2) . ?
Cu7 S8 2.334(2) . ?
Cu7 S6 2.407(2) . ?
Cu7 S7 2.423(2) . ?
Cu7 Cu8 2.6126(13) . ?
Cu8 P12 2.185(2) . ?
Cu8 S8 2.320(2) . ?
Cu8 S7 2.360(2) . ?
Cu8 S6 2.464(2) . ?
P1 C1A 1.794(5) . ?
P1 C1B 1.829(7) . ?
P1 C21 1.836(7) . ?
P1 C101 1.891(5) . ?
P2 C1D 1.833(8) . ?
P2 C22 1.841(7) . ?
P2 C1C 1.852(8) . ?
P3 C1E 1.825(8) . ?
P3 C1F 1.835(8) . ?
P3 C22 1.836(7) . ?
P4 C1G 1.812(8) . ?
P4 C1H 1.833(7) . ?
P4 C23 1.845(7) . ?
P5 C23 1.825(7) . ?
P5 C1J 1.836(8) . ?
P5 C1I 1.840(8) . ?
P6 C1L 1.816(8) . ?
P6 C1K 1.831(8) . ?
P6 C21 1.839(7) . ?
P7 C1N 1.827(7) . ?
P7 C44 1.845(7) . ?
P7 C1M 1.852(8) . ?
P8 C45 1.832(7) . ?
P8 C1P 1.839(7) . ?
P8 C1O 1.844(8) . ?
P9 C45 1.819(7) . ?
P9 C1R 1.831(7) . ?
P9 C1T 1.842(7) . ?
P10 C1V 1.831(7) . ?
P10 C1U 1.846(8) . ?
P10 C46 1.846(7) . ?
P11 C1W 1.810(5) . ?
P11 C1X 1.812(8) . ?
P11 C46 1.841(7) . ?
P11 C111 1.853(5) . ?
P12 C44 1.837(7) . ?
P12 C1Y 1.839(8) . ?
P12 C1Z 1.841(8) . ?
S1 C1 1.768(8) . ?
S2 C9 1.784(7) . ?
S3 C11 1.767(8) . ?
S4 C19 1.773(8) . ?
S5 C24 1.770(8) . ?
S6 C32 1.800(7) . ?
S7 C34 1.750(9) . ?
S8 C42 1.767(8) . ?
C1 C2 1.387(11) . ?
C1 C10 1.445(11) . ?
C2 C3 1.377(12) . ?
C3 C4 1.335(13) . ?
C4 C5 1.418(12) . ?
C5 C6 1.378(12) . ?
C5 C10 1.435(10) . ?
C6 C7 1.372(12) . ?
C7 C8 1.383(11) . ?
C8 C9 1.386(10) . ?
C9 C10 1.447(10) . ?
C11 C12 1.383(11) . ?
C11 C20 1.427(10) . ?
C12 C13 1.410(13) . ?
C13 C14 1.330(13) . ?
C14 C15 1.378(13) . ?
C15 C16 1.415(13) . ?
C15 C20 1.431(11) . ?
C16 C17 1.355(14) . ?
C17 C18 1.397(13) . ?
C18 C19 1.373(11) . ?
C19 C20 1.435(11) . ?
C24 C25 1.378(10) . ?
C24 C33 1.444(10) . ?
C25 C26 1.391(12) . ?
C26 C27 1.371(12) . ?
C27 C28 1.406(11) . ?
C28 C29 1.405(11) . ?
C28 C33 1.444(11) . ?
C29 C30 1.357(12) . ?
C30 C31 1.385(11) . ?
C31 C32 1.373(10) . ?
C32 C33 1.431(10) . ?
C34 C35 1.389(11) . ?
C34 C43 1.447(12) . ?
C35 C36 1.402(13) . ?
C36 C37 1.331(14) . ?
C37 C38 1.428(13) . ?
C38 C39 1.371(13) . ?
C38 C43 1.452(11) . ?
C39 C40 1.353(13) . ?
C40 C41 1.397(13) . ?
C41 C42 1.349(11) . ?
C42 C43 1.458(11) . ?
C1A C2A 1.3900 . ?
C1A C6A 1.3900 . ?
C2A C3A 1.3900 . ?
C3A C4A 1.3900 . ?
C4A C5A 1.3900 . ?
C5A C6A 1.3900 . ?
C101 C102 1.3898 . ?
C101 C106 1.3902 . ?
C102 C103 1.3902 . ?
C103 C104 1.3899 . ?
C104 C105 1.3898 . ?
C105 C106 1.3903 . ?
C1B C6B 1.370(10) . ?
C1B C2B 1.373(10) . ?
C2B C3B 1.369(12) . ?
C3B C4B 1.353(13) . ?
C4B C5B 1.322(13) . ?
C5B C6B 1.399(12) . ?
C1C C2C 1.370(10) . ?
C1C C6C 1.371(11) . ?
C2C C3C 1.389(12) . ?
C3C C4C 1.334(14) . ?
C4C C5C 1.350(12) . ?
C5C C6C 1.380(10) . ?
C1D C2D 1.360(11) . ?
C1D C6D 1.374(11) . ?
C2D C3D 1.388(12) . ?
C3D C4D 1.359(13) . ?
C4D C5D 1.364(14) . ?
C5D C6D 1.365(12) . ?
C1E C2E 1.384(11) . ?
C1E C6E 1.394(11) . ?
C2E C3E 1.379(12) . ?
C3E C4E 1.351(13) . ?
C4E C5E 1.379(14) . ?
C5E C6E 1.404(13) . ?
C1F C2F 1.393(11) . ?
C1F C6F 1.396(10) . ?
C2F C3F 1.346(10) . ?
C3F C4F 1.382(12) . ?
C4F C5F 1.359(12) . ?
C5F C6F 1.376(11) . ?
C1G C2G 1.379(10) . ?
C1G C6G 1.390(10) . ?
C2G C3G 1.400(11) . ?
C3G C4G 1.384(12) . ?
C4G C5G 1.356(12) . ?
C5G C6G 1.371(11) . ?
C1H C6H 1.375(9) . ?
C1H C2H 1.386(10) . ?
C2H C3H 1.376(10) . ?
C3H C4H 1.355(11) . ?
C4H C5H 1.379(12) . ?
C5H C6H 1.382(11) . ?
C1I C6I 1.361(11) . ?
C1I C2I 1.366(11) . ?
C2I C3I 1.352(12) . ?
C3I C4I 1.360(12) . ?
C4I C5I 1.323(14) . ?
C5I C6I 1.384(13) . ?
C1J C6J 1.332(10) . ?
C1J C2J 1.374(11) . ?
C2J C3J 1.365(14) . ?
C3J C4J 1.338(14) . ?
C4J C5J 1.342(13) . ?
C5J C6J 1.400(12) . ?
C1K C2K 1.350(12) . ?
C1K C6K 1.368(11) . ?
C2K C3K 1.359(15) . ?
C3K C4K 1.361(16) . ?
C4K C5K 1.373(15) . ?
C5K C6K 1.379(13) . ?
C1L C6L 1.369(10) . ?
C1L C2L 1.379(10) . ?
C2L C3L 1.381(11) . ?
C3L C4L 1.366(12) . ?
C4L C5L 1.381(13) . ?
C5L C6L 1.413(12) . ?
C1M C6M 1.357(11) . ?
C1M C2M 1.383(11) . ?
C2M C3M 1.383(12) . ?
C3M C4M 1.333(13) . ?
C4M C5M 1.364(13) . ?
C5M C6M 1.397(12) . ?
C1N C6N 1.368(10) . ?
C1N C2N 1.380(10) . ?
C2N C3N 1.374(11) . ?
C3N C4N 1.377(12) . ?
C4N C5N 1.382(11) . ?
C5N C6N 1.371(10) . ?
C1O C2O 1.381(11) . ?
C1O C6O 1.407(10) . ?
C2O C3O 1.376(11) . ?
C3O C4O 1.366(12) . ?
C4O C5O 1.382(12) . ?
C5O C6O 1.358(11) . ?
C1P C2P 1.366(11) . ?
C1P C6P 1.383(11) . ?
C2P C3P 1.367(11) . ?
C3P C4P 1.362(13) . ?
C4P C5P 1.345(13) . ?
C5P C6P 1.393(11) . ?
C1R C6R 1.370(11) . ?
C1R C2R 1.380(11) . ?
C2R C3R 1.371(11) . ?
C3R C4R 1.365(15) . ?
C4R C5R 1.342(14) . ?
C5R C6R 1.387(12) . ?
C1T C6T 1.371(11) . ?
C1T C2T 1.378(10) . ?
C2T C3T 1.356(12) . ?
C3T C4T 1.354(12) . ?
C4T C5T 1.350(13) . ?
C5T C6T 1.375(13) . ?
C1U C2U 1.345(11) . ?
C1U C6U 1.385(10) . ?
C2U C3U 1.423(14) . ?
C3U C4U 1.369(15) . ?
C4U C5U 1.323(12) . ?
C5U C6U 1.366(12) . ?
C1V C6V 1.361(11) . ?
C1V C2V 1.397(10) . ?
C2V C3V 1.391(11) . ?
C3V C4V 1.351(13) . ?
C4V C5V 1.351(12) . ?
C5V C6V 1.383(10) . ?
C1W C2W 1.3900 . ?
C1W C6W 1.3900 . ?
C2W C3W 1.3900 . ?
C3W C4W 1.3900 . ?
C4W C5W 1.3900 . ?
C5W C6W 1.3900 . ?
C111 C112 1.3900 . ?
C111 C116 1.3900 . ?
C112 C113 1.3899 . ?
C113 C114 1.3898 . ?
C114 C115 1.3901 . ?
C115 C116 1.3899 . ?
C1X C6X 1.344(11) . ?
C1X C2X 1.384(11) . ?
C2X C3X 1.397(13) . ?
C3X C4X 1.304(13) . ?
C4X C5X 1.340(15) . ?
C5X C6X 1.415(14) . ?
C1Y C6Y 1.323(12) . ?
C1Y C2Y 1.343(12) . ?
C2Y C3Y 1.376(14) . ?
C3Y C4Y 1.321(16) . ?
C4Y C5Y 1.321(17) . ?
C5Y C6Y 1.364(14) . ?
C1Z C6Z 1.362(11) . ?
C1Z C2Z 1.387(11) . ?
C2Z C3Z 1.375(11) . ?
C3Z C4Z 1.398(12) . ?
C4Z C5Z 1.340(13) . ?
C5Z C6Z 1.369(12) . ?
C1S Cl1A 1.874(18) . ?
C1S Cl1B 1.898(18) . ?
C2S Cl2B 1.743(15) . ?
C2S Cl2A 1.820(16) . ?
C3S Cl3A 1.692(14) . ?
C3S Cl3B 1.812(14) . ?
